data_4122195
loop_
_publ_author_name
'Schmidt, Anna-Corina'
'Heinemann, Frank W.'
'Lukens, Jr, Wayne W'
'Meyer, Karsten'

_publ_section_title
;
 Molecular and Electronic Structure of Dinuclear Uranium Bis-\m-Oxo
 Complexes with Diamond Core Structural Motifs.
;
_journal_issue 34
_journal_name_full 'Journal of the American Chemical Society'
_journal_page_first 11980
_journal_paper_doi 10.1021/ja504528n
_journal_volume 136
_journal_year 2014
_chemical_formula_moiety '2(C45 H66 N3 O4 U), 2(F6 Sb), 5(C7 H8)'
_chemical_formula_sum 'C62.5 H86 F6 N3 O4 Sb U'
_chemical_formula_weight 1417.12
_chemical_name_systematic
; 
 ? 
;
_space_group_IT_number 14
_symmetry_cell_setting monoclinic
_symmetry_space_group_name_Hall '-P 2ybc'
_symmetry_space_group_name_H-M 'P 1 21/c 1'
_atom_sites_solution_hydrogens geom
_atom_sites_solution_primary direct
_atom_sites_solution_secondary difmap
_audit_creation_method SHELXL-97
_cell_angle_alpha 90.00
_cell_angle_beta 112.109(5)
_cell_angle_gamma 90.00
_cell_formula_units_Z 8
_cell_length_a 25.833(6)
_cell_length_b 19.209(5)
_cell_length_c 26.537(7)
_cell_measurement_reflns_used 4391
_cell_measurement_temperature 100(2)
_cell_measurement_theta_max 22.33
_cell_measurement_theta_min 2.47
_cell_volume 12200(5)
_computing_cell_refinement 'Bruker SAINT'
_computing_data_collection 'Bruker APEX2'
_computing_data_reduction 'Bruker SAINT'
_computing_molecular_graphics 'SHELXTL 6.12 (Bruker AXS, 2002)'
_computing_publication_material 'SHELXTL 6.12 (Bruker AXS, 2002)'
_computing_structure_refinement 'SHELXTL 6.12 (Bruker AXS, 2002)'
_computing_structure_solution 'SHELXTL 6.12 (Bruker AXS, 2002)'
_diffrn_ambient_temperature 100(2)
_diffrn_detector_area_resol_mean 83.33
_diffrn_measured_fraction_theta_full 0.995
_diffrn_measured_fraction_theta_max 0.995
_diffrn_measurement_device_type 'Bruker Kappa APEX II'
_diffrn_measurement_method '\f and \w scans'
_diffrn_radiation_monochromator 'Quazar focussing montel optics'
_diffrn_radiation_source 'ImuS micro-focus tube'
_diffrn_radiation_type MoK\a
_diffrn_radiation_wavelength 0.71073
_diffrn_reflns_av_R_equivalents 0.1823
_diffrn_reflns_av_sigmaI/netI 0.2054
_diffrn_reflns_limit_h_max 33
_diffrn_reflns_limit_h_min -31
_diffrn_reflns_limit_k_max 23
_diffrn_reflns_limit_k_min -24
_diffrn_reflns_limit_l_max 16
_diffrn_reflns_limit_l_min -34
_diffrn_reflns_number 102608
_diffrn_reflns_theta_full 27.14
_diffrn_reflns_theta_max 27.14
_diffrn_reflns_theta_min 1.36
_exptl_absorpt_coefficient_mu 3.160
_exptl_absorpt_correction_T_max 0.746
_exptl_absorpt_correction_T_min 0.651
_exptl_absorpt_correction_type multi-scan
_exptl_absorpt_process_details 'SADABS, Bruker-AXS, 2008'
_exptl_crystal_colour black
_exptl_crystal_density_diffrn 1.543
_exptl_crystal_density_method 'not measured'
_exptl_crystal_description platelet
_exptl_crystal_F_000 5688
_exptl_crystal_size_max 0.11
_exptl_crystal_size_mid 0.03
_exptl_crystal_size_min 0.02
_refine_diff_density_max 1.442
_refine_diff_density_min -1.215
_refine_diff_density_rms 0.190
_refine_ls_extinction_method none
_refine_ls_goodness_of_fit_ref 0.963
_refine_ls_hydrogen_treatment constr
_refine_ls_matrix_type full
_refine_ls_number_parameters 1425
_refine_ls_number_reflns 26867
_refine_ls_number_restraints 159
_refine_ls_restrained_S_all 0.971
_refine_ls_R_factor_all 0.1816
_refine_ls_R_factor_gt 0.0631
_refine_ls_shift/su_max 0.007
_refine_ls_shift/su_mean 0.000
_refine_ls_structure_factor_coef Fsqd
_refine_ls_weighting_details 'calc w=1/[\s^2^(Fo^2^)+(0.0247P)^2^+0.0000P] where P=(Fo^2^+2Fc^2^)/3'
_refine_ls_weighting_scheme calc
_refine_ls_wR_factor_gt 0.0919
_refine_ls_wR_factor_ref 0.1198
_reflns_number_gt 12325
_reflns_number_total 26867
_reflns_threshold_expression >2sigma(I)
_cod_data_source_file ja504528n_si_002.cif
_cod_data_source_block acs1411
_cod_depositor_comments 'Adding full bibliography for 4122183--4122197.cif.'
_cod_original_sg_symbol_Hall -P2ybc
_cod_original_sg_symbol_H-M P2(1)/c
_cod_database_code 4122195

loop_
_symmetry_equiv_pos_as_xyz
'x, y, z'
'-x, y+1/2, -z+1/2'
'-x, -y, -z'
'x, -y-1/2, z-1/2'

loop_
_atom_site_label
_atom_site_type_symbol
_atom_site_fract_x
_atom_site_fract_y
_atom_site_fract_z
_atom_site_U_iso_or_equiv
_atom_site_adp_type
_atom_site_occupancy
_atom_site_symmetry_multiplicity
_atom_site_calc_flag
_atom_site_refinement_flags
U1 U 0.237510(14) 0.74377(2) 0.880481(13) 0.01500(9) Uani 1 1 d .
O1 O 0.2550(3) 0.6844(3) 0.9529(2) 0.0181(15) Uani 1 1 d .
O2 O 0.2743(3) 0.6582(3) 0.8624(2) 0.0178(15) Uani 1 1 d .
O3 O 0.2818(3) 0.8015(3) 0.8434(2) 0.0174(15) Uani 1 1 d .
O4 O 0.2416(3) 0.8180(3) 0.9227(2) 0.0169(15) Uani 1 1 d .
N1 N 0.1390(3) 0.7282(4) 0.8809(3) 0.0159(18) Uani 1 1 d .
N2 N 0.1682(3) 0.6928(4) 0.7862(3) 0.0169(19) Uani 1 1 d .
N3 N 0.1692(3) 0.8378(4) 0.8196(3) 0.0195(19) Uani 1 1 d .
C1 C 0.1012(4) 0.6860(5) 0.8346(4) 0.027(3) Uani 1 1 d .
H1A H 0.0735 0.7173 0.8085 0.032 Uiso 1 1 calc R
H1B H 0.0806 0.6525 0.8485 0.032 Uiso 1 1 calc R
C2 C 0.1321(4) 0.6461(5) 0.8049(4) 0.023(2) Uani 1 1 d .
H2A H 0.1557 0.6099 0.8294 0.028 Uiso 1 1 calc R
H2B H 0.1045 0.6224 0.7729 0.028 Uiso 1 1 calc R
C3 C 0.1331(3) 0.7476(5) 0.7470(3) 0.022(2) Uani 1 1 d .
H3A H 0.1300 0.7357 0.7097 0.027 Uiso 1 1 calc R
H3B H 0.0951 0.7475 0.7476 0.027 Uiso 1 1 calc R
C4 C 0.1576(4) 0.8189(5) 0.7611(4) 0.020(2) Uani 1 1 d .
H4A H 0.1315 0.8534 0.7369 0.024 Uiso 1 1 calc R
H4B H 0.1929 0.8213 0.7546 0.024 Uiso 1 1 calc R
C5 C 0.1154(4) 0.8415(5) 0.8288(4) 0.018(2) Uani 1 1 d .
H5A H 0.0849 0.8225 0.7964 0.022 Uiso 1 1 calc R
H5B H 0.1067 0.8908 0.8328 0.022 Uiso 1 1 calc R
C6 C 0.1175(4) 0.8008(5) 0.8795(4) 0.020(2) Uani 1 1 d .
H6A H 0.1418 0.8260 0.9125 0.024 Uiso 1 1 calc R
H6B H 0.0794 0.7990 0.8802 0.024 Uiso 1 1 calc R
C7 C 0.1418(4) 0.6909(5) 0.9332(4) 0.022(2) Uani 1 1 d .
H7A H 0.1047 0.6947 0.9358 0.026 Uiso 1 1 calc R
H7B H 0.1488 0.6409 0.9294 0.026 Uiso 1 1 calc R
C8 C 0.1858(4) 0.7170(5) 0.9865(4) 0.0190(19) Uani 1 1 d U
C9 C 0.2419(4) 0.7061(5) 0.9966(4) 0.0164(17) Uani 1 1 d U
C10 C 0.2825(4) 0.7190(4) 1.0471(3) 0.0142(18) Uani 1 1 d U
C11 C 0.2647(4) 0.7427(5) 1.0874(4) 0.026(2) Uani 1 1 d .
H11 H 0.2920 0.7490 1.1230 0.031 Uiso 1 1 calc R
C12 C 0.2100(4) 0.7578(5) 1.0788(3) 0.023(2) Uani 1 1 d .
C13 C 0.1699(4) 0.7437(5) 1.0266(4) 0.024(2) Uani 1 1 d .
H13 H 0.1316 0.7528 1.0191 0.028 Uiso 1 1 calc R
C14 C 0.3439(4) 0.7009(5) 1.0599(4) 0.022(2) Uani 1 1 d .
H14A H 0.3453 0.6664 1.0327 0.026 Uiso 1 1 calc R
H14B H 0.3588 0.6778 1.0958 0.026 Uiso 1 1 calc R
C15 C 0.3839(4) 0.7617(5) 1.0607(4) 0.024(2) Uani 1 1 d .
C16 C 0.3644(4) 0.8005(5) 1.0059(4) 0.034(3) Uani 1 1 d .
H16A H 0.3922 0.8358 1.0068 0.052 Uiso 1 1 calc R
H16B H 0.3285 0.8233 0.9994 0.052 Uiso 1 1 calc R
H16C H 0.3601 0.7673 0.9766 0.052 Uiso 1 1 calc R
C17 C 0.4416(4) 0.7309(5) 1.0716(4) 0.039(3) Uani 1 1 d .
H17A H 0.4393 0.6981 1.0425 0.059 Uiso 1 1 calc R
H17B H 0.4549 0.7064 1.1066 0.059 Uiso 1 1 calc R
H17C H 0.4678 0.7684 1.0727 0.059 Uiso 1 1 calc R
C18 C 0.3885(4) 0.8130(5) 1.1067(4) 0.031(3) Uani 1 1 d .
H18A H 0.4039 0.7889 1.1418 0.047 Uiso 1 1 calc R
H18B H 0.3514 0.8313 1.1012 0.047 Uiso 1 1 calc R
H18C H 0.4133 0.8516 1.1064 0.047 Uiso 1 1 calc R
C19 C 0.1928(4) 0.7841(5) 1.1234(4) 0.030(3) Uani 1 1 d .
H19A H 0.1699 0.7489 1.1319 0.046 Uiso 1 1 calc R
H19B H 0.1711 0.8270 1.1115 0.046 Uiso 1 1 calc R
H19C H 0.2262 0.7937 1.1559 0.046 Uiso 1 1 calc R
C20 C 0.1980(4) 0.6519(5) 0.7569(3) 0.018(2) Uani 1 1 d .
H20A H 0.1704 0.6375 0.7210 0.021 Uiso 1 1 calc R
H20B H 0.2255 0.6828 0.7502 0.021 Uiso 1 1 calc R
C21 C 0.2279(4) 0.5884(5) 0.7868(4) 0.017(2) Uani 1 1 d .
C22 C 0.2658(4) 0.5928(5) 0.8389(4) 0.018(2) Uani 1 1 d .
C23 C 0.2934(4) 0.5349(5) 0.8692(4) 0.019(2) Uani 1 1 d .
C24 C 0.2821(4) 0.4702(5) 0.8435(4) 0.022(2) Uani 1 1 d .
H24 H 0.3000 0.4298 0.8629 0.026 Uiso 1 1 calc R
C25 C 0.2446(4) 0.4641(5) 0.7894(4) 0.025(3) Uani 1 1 d .
C26 C 0.2169(4) 0.5227(5) 0.7616(4) 0.025(2) Uani 1 1 d .
H26 H 0.1905 0.5184 0.7254 0.030 Uiso 1 1 calc R
C27 C 0.3331(4) 0.5403(5) 0.9269(4) 0.017(2) Uani 1 1 d .
H27A H 0.3299 0.4976 0.9464 0.020 Uiso 1 1 calc R
H27B H 0.3217 0.5801 0.9441 0.020 Uiso 1 1 calc R
C28 C 0.3953(4) 0.5501(5) 0.9343(4) 0.020(2) Uani 1 1 d .
C29 C 0.4032(4) 0.6204(5) 0.9112(4) 0.028(3) Uani 1 1 d .
H29A H 0.4429 0.6276 0.9184 0.043 Uiso 1 1 calc R
H29B H 0.3898 0.6576 0.9286 0.043 Uiso 1 1 calc R
H29C H 0.3818 0.6212 0.8719 0.043 Uiso 1 1 calc R
C30 C 0.4147(4) 0.4922(5) 0.9059(4) 0.027(3) Uani 1 1 d .
H30A H 0.3935 0.4946 0.8666 0.041 Uiso 1 1 calc R
H30B H 0.4084 0.4468 0.9196 0.041 Uiso 1 1 calc R
H30C H 0.4546 0.4979 0.9134 0.041 Uiso 1 1 calc R
C31 C 0.4311(4) 0.5469(5) 0.9957(4) 0.035(3) Uani 1 1 d .
H31A H 0.4295 0.4998 1.0093 0.053 Uiso 1 1 calc R
H31B H 0.4166 0.5802 1.0151 0.053 Uiso 1 1 calc R
H31C H 0.4699 0.5586 1.0018 0.053 Uiso 1 1 calc R
C32 C 0.2349(4) 0.3941(5) 0.7616(4) 0.031(3) Uani 1 1 d .
H32A H 0.1950 0.3885 0.7396 0.047 Uiso 1 1 calc R
H32B H 0.2470 0.3571 0.7890 0.047 Uiso 1 1 calc R
H32C H 0.2563 0.3912 0.7380 0.047 Uiso 1 1 calc R
C33 C 0.1952(4) 0.9078(5) 0.8308(4) 0.023(2) Uani 1 1 d .
H33A H 0.2008 0.9199 0.8688 0.027 Uiso 1 1 calc R
H33B H 0.1677 0.9413 0.8070 0.027 Uiso 1 1 calc R
C34 C 0.2507(4) 0.9198(5) 0.8239(4) 0.019(2) Uani 1 1 d .
C35 C 0.2922(4) 0.8694(5) 0.8341(4) 0.020(2) Uani 1 1 d .
C36 C 0.3454(4) 0.8864(5) 0.8345(3) 0.016(2) Uani 1 1 d .
C37 C 0.3550(4) 0.9555(5) 0.8240(3) 0.018(2) Uani 1 1 d U
H37 H 0.3909 0.9681 0.8250 0.022 Uiso 1 1 calc R
C38 C 0.3141(4) 1.0066(5) 0.8122(4) 0.022(2) Uani 1 1 d .
C39 C 0.2634(4) 0.9869(5) 0.8131(4) 0.026(2) Uani 1 1 d .
H39 H 0.2352 1.0214 0.8058 0.031 Uiso 1 1 calc R
C40 C 0.3918(4) 0.8324(5) 0.8465(4) 0.024(2) Uani 1 1 d .
H40A H 0.3859 0.7965 0.8706 0.029 Uiso 1 1 calc R
H40B H 0.4278 0.8556 0.8672 0.029 Uiso 1 1 calc R
C41 C 0.3976(4) 0.7952(5) 0.7975(4) 0.025(3) Uani 1 1 d .
C42 C 0.3461(4) 0.7537(5) 0.7663(4) 0.026(2) Uani 1 1 d .
H42A H 0.3394 0.7193 0.7904 0.039 Uiso 1 1 calc R
H42B H 0.3514 0.7297 0.7360 0.039 Uiso 1 1 calc R
H42C H 0.3139 0.7850 0.7520 0.039 Uiso 1 1 calc R
C43 C 0.4493(4) 0.7472(6) 0.8191(4) 0.034(3) Uani 1 1 d .
H43A H 0.4444 0.7132 0.8445 0.051 Uiso 1 1 calc R
H43B H 0.4827 0.7753 0.8380 0.051 Uiso 1 1 calc R
H43C H 0.4537 0.7227 0.7886 0.051 Uiso 1 1 calc R
C44 C 0.4084(4) 0.8486(5) 0.7581(4) 0.033(3) Uani 1 1 d .
H44A H 0.4138 0.8235 0.7283 0.050 Uiso 1 1 calc R
H44B H 0.4419 0.8759 0.7780 0.050 Uiso 1 1 calc R
H44C H 0.3762 0.8798 0.7432 0.050 Uiso 1 1 calc R
C45 C 0.3268(4) 1.0808(5) 0.8021(4) 0.027(3) Uani 1 1 d .
H45A H 0.2952 1.1000 0.7716 0.041 Uiso 1 1 calc R
H45B H 0.3604 1.0818 0.7934 0.041 Uiso 1 1 calc R
H45C H 0.3329 1.1087 0.8348 0.041 Uiso 1 1 calc R
U2 U 0.257118(14) 0.24608(2) 0.564812(12) 0.01558(9) Uani 1 1 d .
O5 O 0.3004(3) 0.3066(3) 0.6328(2) 0.0178(15) Uani 1 1 d .
O6 O 0.2979(2) 0.1636(3) 0.6133(2) 0.0160(15) Uani 1 1 d .
O7 O 0.2712(3) 0.1824(3) 0.5043(2) 0.0204(16) Uani 1 1 d .
O8 O 0.2603(3) 0.3182(3) 0.5228(2) 0.0190(16) Uani 1 1 d .
N4 N 0.1880(4) 0.3400(4) 0.5753(3) 0.021(2) Uani 1 1 d .
N5 N 0.1892(3) 0.1947(4) 0.6091(3) 0.0157(18) Uani 1 1 d .
N6 N 0.1561(3) 0.2290(4) 0.4933(3) 0.0180(19) Uani 1 1 d .
C46 C 0.1786(4) 0.3224(5) 0.6257(3) 0.017(2) Uani 1 1 d .
H46A H 0.1527 0.3569 0.6312 0.021 Uiso 1 1 calc R
H46B H 0.2145 0.3253 0.6572 0.021 Uiso 1 1 calc R
C47 C 0.1541(4) 0.2491(5) 0.6233(3) 0.023(2) Uani 1 1 d .
H47A H 0.1522 0.2376 0.6590 0.027 Uiso 1 1 calc R
H47B H 0.1155 0.2481 0.5956 0.027 Uiso 1 1 calc R
C48 C 0.1519(4) 0.1473(5) 0.5660(4) 0.021(2) Uani 1 1 d .
H48A H 0.1258 0.1236 0.5798 0.025 Uiso 1 1 calc R
H48B H 0.1748 0.1112 0.5577 0.025 Uiso 1 1 calc R
C49 C 0.1185(4) 0.1864(5) 0.5143(4) 0.018(2) Uani 1 1 d .
H49A H 0.0917 0.2179 0.5214 0.022 Uiso 1 1 calc R
H49B H 0.0969 0.1527 0.4860 0.022 Uiso 1 1 calc R
C50 C 0.1340(4) 0.2993(5) 0.4778(4) 0.019(2) Uani 1 1 d .
H50A H 0.0952 0.2961 0.4509 0.023 Uiso 1 1 calc R
H50B H 0.1567 0.3234 0.4602 0.023 Uiso 1 1 calc R
C51 C 0.1346(4) 0.3424(5) 0.5268(4) 0.019(2) Uani 1 1 d .
H51A H 0.1265 0.3915 0.5152 0.023 Uiso 1 1 calc R
H51B H 0.1041 0.3257 0.5377 0.023 Uiso 1 1 calc R
C52 C 0.2127(4) 0.4118(5) 0.5814(4) 0.025(3) Uani 1 1 d .
H52A H 0.1845 0.4455 0.5830 0.030 Uiso 1 1 calc R
H52B H 0.2204 0.4225 0.5483 0.030 Uiso 1 1 calc R
C53 C 0.2666(4) 0.4232(5) 0.6310(4) 0.017(2) Uani 1 1 d .
C54 C 0.3092(4) 0.3736(5) 0.6524(4) 0.022(2) Uani 1 1 d .
C55 C 0.3599(4) 0.3898(5) 0.6956(4) 0.018(2) Uani 1 1 d .
C56 C 0.3661(4) 0.4573(5) 0.7157(4) 0.022(2) Uani 1 1 d .
H56 H 0.4000 0.4695 0.7444 0.027 Uiso 1 1 calc R
C57 C 0.3248(4) 0.5080(5) 0.6958(4) 0.023(2) Uani 1 1 d .
C58 C 0.2755(4) 0.4900(5) 0.6534(4) 0.026(3) Uani 1 1 d .
H58 H 0.2470 0.5240 0.6393 0.031 Uiso 1 1 calc R
C59 C 0.4060(4) 0.3374(5) 0.7192(4) 0.024(2) Uani 1 1 d .
H59A H 0.4422 0.3621 0.7295 0.028 Uiso 1 1 calc R
H59B H 0.4039 0.3037 0.6902 0.028 Uiso 1 1 calc R
C60 C 0.4061(4) 0.2954(5) 0.7701(4) 0.024(2) Uani 1 1 d .
C61 C 0.3537(4) 0.2517(5) 0.7566(4) 0.030(2) Uani 1 1 d .
H61A H 0.3490 0.2225 0.7249 0.046 Uiso 1 1 calc R
H61B H 0.3212 0.2823 0.7484 0.046 Uiso 1 1 calc R
H61C H 0.3571 0.2221 0.7877 0.046 Uiso 1 1 calc R
C62 C 0.4582(4) 0.2490(6) 0.7881(4) 0.034(2) Uani 1 1 d .
H62A H 0.4588 0.2194 0.8184 0.052 Uiso 1 1 calc R
H62B H 0.4917 0.2783 0.7999 0.052 Uiso 1 1 calc R
H62C H 0.4574 0.2198 0.7576 0.052 Uiso 1 1 calc R
C63 C 0.4104(4) 0.3462(5) 0.8166(4) 0.029(3) Uani 1 1 d .
H63A H 0.4167 0.3199 0.8500 0.043 Uiso 1 1 calc R
H63B H 0.3757 0.3729 0.8068 0.043 Uiso 1 1 calc R
H63C H 0.4417 0.3782 0.8226 0.043 Uiso 1 1 calc R
C64 C 0.3325(5) 0.5797(5) 0.7187(4) 0.037(3) Uani 1 1 d .
H64A H 0.3033 0.6102 0.6945 0.056 Uiso 1 1 calc R
H64B H 0.3693 0.5973 0.7222 0.056 Uiso 1 1 calc R
H64C H 0.3300 0.5787 0.7547 0.056 Uiso 1 1 calc R
C65 C 0.2205(4) 0.1548(5) 0.6605(4) 0.020(2) Uani 1 1 d .
H65A H 0.2487 0.1860 0.6861 0.024 Uiso 1 1 calc R
H65B H 0.1940 0.1412 0.6776 0.024 Uiso 1 1 calc R
C66 C 0.2490(4) 0.0916(5) 0.6522(4) 0.020(2) Uani 1 1 d .
C67 C 0.2897(4) 0.0971(5) 0.6290(4) 0.018(2) Uani 1 1 d U
C68 C 0.3200(4) 0.0398(5) 0.6225(3) 0.016(2) Uani 1 1 d .
C69 C 0.3047(4) -0.0244(5) 0.6371(3) 0.021(2) Uani 1 1 d .
H69 H 0.3234 -0.0646 0.6316 0.025 Uiso 1 1 calc R
C70 C 0.2640(4) -0.0341(5) 0.6592(4) 0.022(2) Uani 1 1 d .
C71 C 0.2366(4) 0.0256(5) 0.6668(4) 0.021(2) Uani 1 1 d .
H71 H 0.2090 0.0211 0.6822 0.025 Uiso 1 1 calc R
C72 C 0.3662(4) 0.0494(5) 0.6027(4) 0.024(3) Uani 1 1 d .
H72A H 0.3603 0.0937 0.5823 0.029 Uiso 1 1 calc R
H72B H 0.3648 0.0112 0.5772 0.029 Uiso 1 1 calc R
C73 C 0.4254(4) 0.0505(5) 0.6491(4) 0.019(2) Uani 1 1 d .
C74 C 0.4444(5) -0.0207(7) 0.6726(6) 0.079(5) Uani 1 1 d .
H74A H 0.4847 -0.0198 0.6939 0.119 Uiso 1 1 calc R
H74B H 0.4363 -0.0546 0.6430 0.119 Uiso 1 1 calc R
H74C H 0.4245 -0.0340 0.6961 0.119 Uiso 1 1 calc R
C75 C 0.4271(5) 0.0998(7) 0.6939(5) 0.071(5) Uani 1 1 d .
H75A H 0.4063 0.0797 0.7146 0.106 Uiso 1 1 calc R
H75B H 0.4101 0.1443 0.6780 0.106 Uiso 1 1 calc R
H75C H 0.4660 0.1076 0.7182 0.106 Uiso 1 1 calc R
C76 C 0.4677(5) 0.0763(7) 0.6262(5) 0.057(4) Uani 1 1 d .
H76A H 0.4554 0.1211 0.6079 0.085 Uiso 1 1 calc R
H76B H 0.4710 0.0423 0.5999 0.085 Uiso 1 1 calc R
H76C H 0.5042 0.0821 0.6558 0.085 Uiso 1 1 calc R
C77 C 0.2489(4) -0.1031(5) 0.6747(4) 0.025(3) Uani 1 1 d .
H77A H 0.2081 -0.1078 0.6606 0.037 Uiso 1 1 calc R
H77B H 0.2639 -0.1073 0.7144 0.037 Uiso 1 1 calc R
H77C H 0.2648 -0.1398 0.6592 0.037 Uiso 1 1 calc R
C78 C 0.1583(4) 0.1906(5) 0.4458(4) 0.019(2) Uani 1 1 d .
H78A H 0.1204 0.1913 0.4169 0.023 Uiso 1 1 calc R
H78B H 0.1675 0.1414 0.4566 0.023 Uiso 1 1 calc R
C79 C 0.1990(4) 0.2163(5) 0.4213(4) 0.018(2) Uani 1 1 d .
C80 C 0.2557(4) 0.2055(5) 0.4517(4) 0.017(2) Uani 1 1 d .
C81 C 0.2971(4) 0.2151(4) 0.4293(4) 0.016(2) Uani 1 1 d .
C82 C 0.2770(4) 0.2416(5) 0.3763(4) 0.021(2) Uani 1 1 d .
H82 H 0.3034 0.2497 0.3599 0.026 Uiso 1 1 calc R
C83 C 0.2220(4) 0.2570(5) 0.3461(3) 0.019(2) Uani 1 1 d .
C84 C 0.1829(4) 0.2421(5) 0.3694(3) 0.019(2) Uani 1 1 d .
H84 H 0.1443 0.2500 0.3489 0.023 Uiso 1 1 calc R
C85 C 0.3568(4) 0.1939(5) 0.4588(4) 0.029(3) Uani 1 1 d .
H85A H 0.3694 0.1708 0.4320 0.035 Uiso 1 1 calc R
H85B H 0.3575 0.1582 0.4859 0.035 Uiso 1 1 calc R
C86 C 0.4011(4) 0.2500(6) 0.4887(3) 0.026(2) Uani 1 1 d .
C87 C 0.3910(4) 0.2769(5) 0.5389(4) 0.040(3) Uani 1 1 d .
H87A H 0.3915 0.2376 0.5626 0.060 Uiso 1 1 calc R
H87B H 0.3547 0.3002 0.5272 0.060 Uiso 1 1 calc R
H87C H 0.4206 0.3099 0.5588 0.060 Uiso 1 1 calc R
C88 C 0.4589(4) 0.2151(6) 0.5082(4) 0.041(3) Uani 1 1 d .
H88A H 0.4674 0.2009 0.4767 0.062 Uiso 1 1 calc R
H88B H 0.4589 0.1740 0.5301 0.062 Uiso 1 1 calc R
H88C H 0.4873 0.2481 0.5303 0.062 Uiso 1 1 calc R
C89 C 0.3996(5) 0.3121(6) 0.4522(5) 0.055(4) Uani 1 1 d .
H89A H 0.4300 0.3442 0.4717 0.082 Uiso 1 1 calc R
H89B H 0.3637 0.3363 0.4425 0.082 Uiso 1 1 calc R
H89C H 0.4040 0.2957 0.4191 0.082 Uiso 1 1 calc R
C90 C 0.2033(4) 0.2878(5) 0.2893(4) 0.030(3) Uani 1 1 d .
H90A H 0.1960 0.3376 0.2908 0.045 Uiso 1 1 calc R
H90B H 0.1691 0.2644 0.2655 0.045 Uiso 1 1 calc R
H90C H 0.2327 0.2811 0.2748 0.045 Uiso 1 1 calc R
Sb1 Sb 0.06846(3) 0.02556(4) 0.67861(3) 0.02793(18) Uani 1 1 d .
F11 F 0.0246(3) -0.0542(3) 0.6652(3) 0.066(2) Uani 1 1 d .
F12 F 0.0571(3) 0.0303(3) 0.6046(2) 0.068(2) Uani 1 1 d .
F13 F 0.1118(3) 0.1061(3) 0.6902(3) 0.067(2) Uani 1 1 d .
F14 F 0.0803(3) 0.0215(4) 0.7521(3) 0.089(3) Uani 1 1 d .
F15 F 0.1320(3) -0.0311(3) 0.6915(3) 0.058(2) Uani 1 1 d .
F16 F 0.0057(2) 0.0811(3) 0.6660(3) 0.0420(17) Uani 1 1 d .
Sb2 Sb 0.05763(4) 0.51490(4) 0.62009(3) 0.0425(2) Uani 1 1 d .
F21 F 0.1109(3) 0.4494(4) 0.6602(3) 0.081(3) Uani 1 1 d U
F22 F 0.0558(4) 0.5452(5) 0.6852(3) 0.104(3) Uani 1 1 d U
F23 F 0.0027(3) 0.5789(3) 0.5811(3) 0.063(2) Uani 1 1 d U
F24 F 0.0584(4) 0.4747(5) 0.5581(4) 0.131(4) Uani 1 1 d U
F25 F 0.0018(4) 0.4518(5) 0.6183(4) 0.113(3) Uani 1 1 d U
F26 F 0.1120(5) 0.5766(5) 0.6273(4) 0.139(4) Uani 1 1 d U
C101 C 0.0144(5) 0.8306(5) 0.4714(5) 0.039(3) Uani 1 1 d D
H101 H 0.0145 0.8790 0.4638 0.047 Uiso 1 1 calc R
C102 C -0.0037(4) 0.7839(6) 0.4299(5) 0.034(3) Uani 1 1 d D
H102 H -0.0160 0.8003 0.3935 0.041 Uiso 1 1 calc R
C103 C -0.0047(5) 0.7133(6) 0.4393(5) 0.036(3) Uani 1 1 d D
H103 H -0.0178 0.6814 0.4098 0.043 Uiso 1 1 calc R
C104 C 0.0136(4) 0.6902(6) 0.4923(5) 0.035(3) Uani 1 1 d D
H104 H 0.0140 0.6418 0.4998 0.042 Uiso 1 1 calc R
C105 C 0.0313(4) 0.7379(5) 0.5346(4) 0.034(3) Uani 1 1 d D
H105 H 0.0426 0.7215 0.5709 0.040 Uiso 1 1 calc R
C106 C 0.0331(5) 0.8073(6) 0.5258(5) 0.042(3) Uani 1 1 d D
C107 C 0.0558(6) 0.8592(6) 0.5705(5) 0.067(4) Uani 1 1 d D
H10A H 0.0958 0.8658 0.5790 0.100 Uiso 1 1 calc R
H10B H 0.0502 0.8422 0.6029 0.100 Uiso 1 1 calc R
H10C H 0.0363 0.9037 0.5591 0.100 Uiso 1 1 calc R
C201 C 0.1958(5) -0.0009(5) 0.4366(4) 0.034(3) Uani 1 1 d .
H201 H 0.2236 0.0040 0.4215 0.041 Uiso 1 1 calc R
C202 C 0.2108(5) -0.0216(6) 0.4904(5) 0.052(4) Uani 1 1 d .
H202 H 0.2487 -0.0326 0.5113 0.063 Uiso 1 1 calc R
C203 C 0.1716(6) -0.0264(6) 0.5137(5) 0.048(3) Uani 1 1 d .
H203 H 0.1821 -0.0403 0.5506 0.058 Uiso 1 1 calc R
C204 C 0.1177(6) -0.0109(6) 0.4828(5) 0.053(4) Uani 1 1 d .
H204 H 0.0906 -0.0134 0.4990 0.063 Uiso 1 1 calc R
C205 C 0.1004(5) 0.0085(5) 0.4285(5) 0.034(3) Uani 1 1 d .
H205 H 0.0623 0.0187 0.4079 0.041 Uiso 1 1 calc R
C206 C 0.1406(5) 0.0125(5) 0.4050(5) 0.034(3) Uani 1 1 d .
C207 C 0.1241(5) 0.0360(6) 0.3473(4) 0.044(3) Uani 1 1 d .
H20C H 0.1162 0.0861 0.3449 0.065 Uiso 1 1 calc R
H20D H 0.0906 0.0107 0.3242 0.065 Uiso 1 1 calc R
H20E H 0.1546 0.0267 0.3349 0.065 Uiso 1 1 calc R
C301 C 0.9555(5) 0.7875(6) 0.2451(5) 0.042(3) Uani 1 1 d .
H301 H 0.9447 0.8088 0.2720 0.051 Uiso 1 1 calc R
C302 C 0.9676(5) 0.8270(6) 0.2096(6) 0.050(4) Uani 1 1 d .
H302 H 0.9653 0.8762 0.2116 0.060 Uiso 1 1 calc R
C303 C 0.9839(5) 0.7971(8) 0.1690(5) 0.056(4) Uani 1 1 d .
H303 H 0.9916 0.8252 0.1432 0.067 Uiso 1 1 calc R
C304 C 0.9881(5) 0.7258(7) 0.1685(5) 0.054(4) Uani 1 1 d .
H304 H 0.9995 0.7045 0.1420 0.065 Uiso 1 1 calc R
C305 C 0.9767(4) 0.6853(6) 0.2042(5) 0.035(3) Uani 1 1 d .
H305 H 0.9810 0.6362 0.2033 0.042 Uiso 1 1 calc R
C306 C 0.9585(5) 0.7150(7) 0.2428(5) 0.044(3) Uani 1 1 d .
C307 C 0.9448(5) 0.6699(7) 0.2810(5) 0.063(4) Uani 1 1 d .
H30D H 0.9191 0.6331 0.2607 0.095 Uiso 1 1 calc R
H30E H 0.9271 0.6977 0.3010 0.095 Uiso 1 1 calc R
H30F H 0.9791 0.6488 0.3067 0.095 Uiso 1 1 calc R
C401 C 0.4725(5) 0.9513(6) 0.0457(5) 0.043(3) Uani 1 1 d .
H401 H 0.4853 0.9279 0.0210 0.052 Uiso 1 1 calc R
C402 C 0.5045(6) 0.9478(7) 0.1002(5) 0.058(4) Uani 1 1 d .
H402 H 0.5387 0.9227 0.1133 0.070 Uiso 1 1 calc R
C403 C 0.4848(7) 0.9830(9) 0.1355(6) 0.079(6) Uani 1 1 d .
H403 H 0.5058 0.9817 0.1736 0.095 Uiso 1 1 calc R
C404 C 0.4371(7) 1.0181(8) 0.1166(6) 0.073(6) Uani 1 1 d .
H404 H 0.4244 1.0415 0.1414 0.088 Uiso 1 1 calc R
C405 C 0.4059(6) 1.0214(6) 0.0620(6) 0.058(4) Uani 1 1 d .
H405 H 0.3722 1.0476 0.0494 0.070 Uiso 1 1 calc R
C406 C 0.4228(5) 0.9868(6) 0.0252(5) 0.039(3) Uani 1 1 d .
C407 C 0.3896(5) 0.9874(6) -0.0354(5) 0.059(4) Uani 1 1 d .
H40C H 0.4132 0.9714 -0.0546 0.088 Uiso 1 1 calc R
H40D H 0.3766 1.0348 -0.0471 0.088 Uiso 1 1 calc R
H40E H 0.3573 0.9563 -0.0439 0.088 Uiso 1 1 calc R
C501 C 0.8614(6) 0.4831(7) 0.5560(6) 0.078(3) Uani 1 1 d DU
H501 H 0.8886 0.4604 0.5457 0.094 Uiso 1 1 calc R
C502 C 0.8744(6) 0.5284(7) 0.5969(6) 0.081(3) Uani 1 1 d DU
H502 H 0.9130 0.5354 0.6174 0.097 Uiso 1 1 calc R
C503 C 0.8370(6) 0.5668(7) 0.6130(6) 0.079(3) Uani 1 1 d DU
H503 H 0.8499 0.5956 0.6443 0.094 Uiso 1 1 calc R
C504 C 0.7814(6) 0.5612(7) 0.5818(5) 0.073(3) Uani 1 1 d DU
H504 H 0.7543 0.5896 0.5881 0.087 Uiso 1 1 calc R
C505 C 0.7663(6) 0.5114(7) 0.5400(5) 0.072(3) Uani 1 1 d DU
H505 H 0.7277 0.5058 0.5185 0.086 Uiso 1 1 calc R
C506 C 0.8022(6) 0.4720(7) 0.5287(6) 0.076(3) Uani 1 1 d DU
C507 C 0.7888(6) 0.4212(6) 0.4863(5) 0.065(3) Uani 1 1 d DU
H50C H 0.7736 0.3796 0.4970 0.097 Uiso 1 1 calc R
H50D H 0.8227 0.4089 0.4800 0.097 Uiso 1 1 calc R
H50E H 0.7611 0.4405 0.4528 0.097 Uiso 1 1 calc R

loop_
_atom_site_aniso_label
_atom_site_aniso_U_11
_atom_site_aniso_U_22
_atom_site_aniso_U_33
_atom_site_aniso_U_23
_atom_site_aniso_U_13
_atom_site_aniso_U_12
U1 0.0174(2) 0.0156(2) 0.01322(18) -0.00009(19) 0.00715(16) 0.0001(2)
O1 0.014(4) 0.023(4) 0.020(4) 0.000(3) 0.010(3) 0.002(3)
O2 0.024(4) 0.014(4) 0.019(4) 0.004(3) 0.012(3) 0.001(3)
O3 0.031(4) 0.007(3) 0.014(4) 0.001(3) 0.009(3) 0.001(3)
O4 0.021(4) 0.010(3) 0.018(4) 0.002(3) 0.006(3) 0.001(3)
N1 0.015(4) 0.016(5) 0.014(4) -0.003(3) 0.003(4) -0.006(3)
N2 0.019(5) 0.017(5) 0.014(5) -0.003(4) 0.006(4) 0.000(4)
N3 0.025(5) 0.019(5) 0.017(5) -0.001(4) 0.011(4) -0.003(4)
C1 0.031(7) 0.021(6) 0.039(7) 0.003(5) 0.024(6) 0.005(5)
C2 0.033(7) 0.014(6) 0.019(6) 0.006(4) 0.004(5) 0.005(5)
C3 0.016(5) 0.032(6) 0.015(5) 0.001(6) 0.002(4) 0.009(6)
C4 0.030(7) 0.010(5) 0.018(6) 0.003(4) 0.007(5) -0.001(5)
C5 0.012(6) 0.021(6) 0.020(6) -0.007(5) 0.005(5) -0.006(5)
C6 0.017(6) 0.021(6) 0.022(6) 0.001(5) 0.009(5) -0.004(5)
C7 0.010(5) 0.032(6) 0.029(6) 0.003(5) 0.013(5) 0.001(5)
C8 0.023(5) 0.020(4) 0.017(4) 0.003(3) 0.010(4) 0.000(4)
C9 0.026(4) 0.015(4) 0.014(4) 0.009(3) 0.012(3) -0.001(3)
C10 0.023(5) 0.011(4) 0.011(4) 0.002(3) 0.009(4) 0.000(4)
C11 0.036(6) 0.023(6) 0.019(5) -0.001(5) 0.010(5) -0.002(6)
C12 0.036(6) 0.024(6) 0.017(5) -0.003(5) 0.020(5) -0.004(6)
C13 0.027(5) 0.018(5) 0.033(6) -0.008(5) 0.019(5) -0.008(5)
C14 0.029(7) 0.028(6) 0.004(5) -0.004(4) 0.002(5) 0.000(5)
C15 0.034(6) 0.017(6) 0.025(5) 0.004(5) 0.014(5) 0.000(5)
C16 0.029(7) 0.036(7) 0.032(7) 0.005(6) 0.004(6) -0.008(6)
C17 0.034(7) 0.045(8) 0.040(7) -0.010(6) 0.015(6) -0.004(6)
C18 0.033(7) 0.030(7) 0.033(7) -0.010(5) 0.014(6) 0.001(5)
C19 0.042(7) 0.039(7) 0.022(6) -0.002(5) 0.026(6) 0.002(5)
C20 0.022(6) 0.023(6) 0.006(5) -0.005(4) 0.003(5) -0.002(5)
C21 0.021(6) 0.020(6) 0.012(5) 0.001(4) 0.008(5) 0.002(5)
C22 0.023(6) 0.020(6) 0.021(6) 0.001(5) 0.019(6) -0.002(5)
C23 0.018(6) 0.024(6) 0.021(6) 0.003(5) 0.013(5) 0.001(5)
C24 0.026(6) 0.022(6) 0.027(6) 0.003(5) 0.021(5) 0.004(5)
C25 0.024(6) 0.035(7) 0.018(6) -0.007(5) 0.012(5) -0.005(5)
C26 0.026(6) 0.034(7) 0.013(5) 0.009(5) 0.005(5) 0.000(5)
C27 0.015(5) 0.018(5) 0.017(5) 0.005(4) 0.006(5) 0.004(4)
C28 0.028(6) 0.014(5) 0.013(5) -0.002(4) 0.002(5) 0.003(5)
C29 0.034(7) 0.021(6) 0.032(7) -0.001(5) 0.016(6) 0.000(5)
C30 0.024(6) 0.025(6) 0.027(6) -0.002(5) 0.003(5) 0.001(5)
C31 0.030(7) 0.046(8) 0.026(7) 0.012(6) 0.007(6) 0.015(6)
C32 0.039(7) 0.027(6) 0.030(7) -0.011(5) 0.015(6) -0.002(5)
C33 0.025(6) 0.019(6) 0.024(6) 0.000(5) 0.008(5) 0.001(5)
C34 0.031(7) 0.012(6) 0.015(6) -0.002(4) 0.009(5) -0.003(5)
C35 0.025(6) 0.020(6) 0.015(5) 0.002(4) 0.008(5) -0.004(5)
C36 0.026(6) 0.012(5) 0.005(5) -0.003(4) -0.001(5) -0.001(4)
C37 0.022(3) 0.019(3) 0.015(3) 0.001(2) 0.008(3) -0.003(3)
C38 0.019(6) 0.030(7) 0.013(5) -0.007(5) 0.001(5) -0.011(5)
C39 0.026(6) 0.035(7) 0.014(5) 0.007(5) 0.005(5) 0.008(5)
C40 0.022(6) 0.027(6) 0.026(6) 0.000(5) 0.011(5) -0.008(5)
C41 0.031(7) 0.022(6) 0.032(6) 0.015(5) 0.023(6) 0.013(5)
C42 0.040(6) 0.011(5) 0.035(6) 0.000(5) 0.024(5) 0.002(6)
C43 0.032(6) 0.038(7) 0.042(6) 0.016(7) 0.026(5) 0.001(7)
C44 0.038(7) 0.026(6) 0.048(8) 0.001(5) 0.030(7) 0.007(5)
C45 0.032(7) 0.019(6) 0.030(6) -0.002(5) 0.011(6) -0.007(5)
U2 0.0195(2) 0.0160(2) 0.01359(18) 0.00057(19) 0.00892(16) 0.0004(2)
O5 0.025(4) 0.013(4) 0.014(4) 0.001(3) 0.006(3) 0.000(3)
O6 0.018(4) 0.018(4) 0.015(4) -0.002(3) 0.009(3) 0.001(3)
O7 0.034(5) 0.020(4) 0.012(4) 0.003(3) 0.015(3) 0.001(3)
O8 0.025(4) 0.017(4) 0.016(4) 0.004(3) 0.009(3) 0.000(3)
N4 0.037(6) 0.018(5) 0.015(5) -0.002(4) 0.017(5) -0.009(4)
N5 0.015(5) 0.023(5) 0.013(4) 0.002(4) 0.008(4) 0.003(4)
N6 0.025(5) 0.014(5) 0.014(4) -0.001(3) 0.006(4) 0.000(4)
C46 0.023(6) 0.023(6) 0.010(5) -0.006(4) 0.011(5) -0.001(5)
C47 0.030(5) 0.024(5) 0.014(4) 0.001(5) 0.008(4) 0.006(6)
C48 0.011(6) 0.029(6) 0.025(6) -0.010(5) 0.008(5) -0.009(5)
C49 0.017(6) 0.021(6) 0.016(6) -0.002(5) 0.005(5) -0.001(5)
C50 0.016(6) 0.026(6) 0.013(5) 0.000(5) 0.004(5) 0.000(5)
C51 0.026(7) 0.020(6) 0.009(5) 0.006(4) 0.004(5) 0.006(5)
C52 0.042(7) 0.011(5) 0.030(6) 0.002(5) 0.022(6) 0.004(5)
C53 0.018(6) 0.014(5) 0.020(6) 0.007(4) 0.006(5) 0.002(5)
C54 0.029(7) 0.021(6) 0.024(6) 0.003(5) 0.019(6) 0.001(5)
C55 0.026(6) 0.020(6) 0.015(5) 0.002(4) 0.016(5) 0.000(5)
C56 0.030(7) 0.021(6) 0.020(6) 0.001(5) 0.014(5) -0.003(5)
C57 0.025(6) 0.022(6) 0.027(6) -0.018(5) 0.017(5) -0.013(5)
C58 0.030(7) 0.016(6) 0.031(7) -0.007(5) 0.012(6) -0.005(5)
C59 0.026(6) 0.024(6) 0.016(6) -0.015(5) 0.004(5) 0.003(5)
C60 0.024(6) 0.022(6) 0.025(6) -0.001(5) 0.008(5) 0.004(5)
C61 0.034(6) 0.031(6) 0.032(6) 0.003(6) 0.019(5) -0.002(7)
C62 0.040(6) 0.035(6) 0.023(5) -0.005(6) 0.007(5) -0.007(7)
C63 0.043(8) 0.024(6) 0.018(6) -0.005(5) 0.010(6) -0.004(5)
C64 0.039(8) 0.034(7) 0.040(7) 0.001(6) 0.018(6) -0.002(6)
C65 0.028(6) 0.020(6) 0.018(6) -0.005(4) 0.015(5) -0.005(5)
C66 0.033(7) 0.011(5) 0.018(6) -0.004(4) 0.012(5) 0.005(5)
C67 0.018(3) 0.017(3) 0.015(3) 0.000(2) 0.003(3) 0.000(3)
C68 0.017(6) 0.022(6) 0.010(5) -0.001(4) 0.005(5) -0.004(5)
C69 0.019(6) 0.025(6) 0.014(5) -0.004(5) 0.002(5) -0.001(5)
C70 0.030(7) 0.015(6) 0.018(6) 0.003(4) 0.007(5) -0.008(5)
C71 0.028(6) 0.016(6) 0.018(5) -0.001(4) 0.008(5) -0.005(5)
C72 0.032(7) 0.021(6) 0.029(6) 0.003(5) 0.023(6) 0.005(5)
C73 0.026(6) 0.013(5) 0.021(6) -0.001(4) 0.012(5) 0.004(5)
C74 0.041(9) 0.069(11) 0.103(13) 0.054(9) -0.002(9) 0.004(8)
C75 0.035(8) 0.134(14) 0.039(8) -0.049(9) 0.007(7) 0.005(8)
C76 0.036(8) 0.088(11) 0.053(9) 0.003(8) 0.024(7) -0.014(7)
C77 0.031(7) 0.018(6) 0.031(6) 0.008(5) 0.017(6) 0.001(5)
C78 0.013(6) 0.023(6) 0.023(6) -0.008(5) 0.008(5) -0.013(4)
C79 0.019(6) 0.023(6) 0.014(5) -0.009(4) 0.010(5) -0.005(4)
C80 0.025(6) 0.019(6) 0.008(5) 0.000(4) 0.008(5) 0.003(5)
C81 0.021(6) 0.017(5) 0.013(5) -0.001(4) 0.010(5) 0.004(4)
C82 0.027(6) 0.017(6) 0.027(5) -0.006(5) 0.018(5) -0.003(5)
C83 0.024(5) 0.018(5) 0.012(5) 0.003(5) 0.002(4) 0.006(5)
C84 0.032(6) 0.013(5) 0.015(5) 0.003(5) 0.011(4) 0.004(5)
C85 0.025(7) 0.040(7) 0.028(6) 0.010(5) 0.018(6) 0.012(5)
C86 0.023(5) 0.033(6) 0.023(5) -0.002(6) 0.008(4) -0.012(6)
C87 0.033(7) 0.047(8) 0.037(7) -0.026(6) 0.011(6) -0.009(6)
C88 0.024(7) 0.063(9) 0.047(8) 0.011(6) 0.024(6) -0.003(6)
C89 0.045(9) 0.042(8) 0.067(10) 0.020(7) 0.009(8) -0.009(7)
C90 0.031(7) 0.039(7) 0.021(6) 0.004(5) 0.011(6) 0.000(5)
Sb1 0.0251(4) 0.0270(4) 0.0344(4) 0.0071(3) 0.0143(4) 0.0010(4)
F11 0.040(5) 0.032(4) 0.138(7) 0.002(4) 0.046(5) 0.001(3)
F12 0.133(7) 0.047(5) 0.030(4) 0.011(3) 0.036(5) 0.026(5)
F13 0.042(5) 0.055(5) 0.116(7) -0.034(4) 0.043(5) -0.022(4)
F14 0.098(7) 0.128(7) 0.039(5) 0.024(5) 0.025(5) 0.054(6)
F15 0.048(5) 0.054(5) 0.090(6) 0.023(4) 0.045(4) 0.021(4)
F16 0.037(4) 0.026(4) 0.060(5) 0.002(3) 0.016(4) 0.010(3)
Sb2 0.0419(5) 0.0398(5) 0.0429(5) -0.0198(4) 0.0124(4) -0.0021(4)
F21 0.064(4) 0.080(4) 0.085(5) -0.025(4) 0.011(4) 0.031(4)
F22 0.124(6) 0.110(5) 0.076(5) -0.005(4) 0.033(4) 0.045(4)
F23 0.077(4) 0.048(4) 0.052(4) 0.010(3) 0.012(4) 0.012(3)
F24 0.132(6) 0.155(6) 0.108(5) -0.045(4) 0.046(5) 0.033(5)
F25 0.099(5) 0.097(5) 0.138(6) 0.035(4) 0.037(4) -0.002(4)
F26 0.132(6) 0.137(6) 0.134(6) 0.028(5) 0.034(5) -0.052(5)
C101 0.034(8) 0.017(6) 0.073(10) 0.005(7) 0.027(8) 0.003(6)
C102 0.011(6) 0.050(8) 0.044(8) 0.021(6) 0.013(6) 0.005(6)
C103 0.033(8) 0.038(8) 0.046(8) 0.008(6) 0.025(7) 0.004(6)
C104 0.025(7) 0.036(7) 0.049(8) 0.003(6) 0.020(7) 0.004(6)
C105 0.025(6) 0.041(8) 0.033(6) 0.001(6) 0.008(5) 0.009(6)
C106 0.034(8) 0.028(7) 0.074(10) -0.010(7) 0.032(8) -0.010(6)
C107 0.086(12) 0.031(8) 0.091(12) -0.021(8) 0.041(10) -0.010(8)
C201 0.031(7) 0.028(7) 0.040(8) -0.004(6) 0.012(6) 0.014(6)
C202 0.046(9) 0.044(8) 0.045(9) -0.004(7) -0.007(7) 0.005(7)
C203 0.078(11) 0.036(8) 0.024(7) -0.007(6) 0.011(8) -0.010(8)
C204 0.074(11) 0.036(8) 0.059(10) -0.025(7) 0.037(9) -0.032(8)
C205 0.028(7) 0.033(7) 0.042(8) -0.011(6) 0.013(6) -0.001(5)
C206 0.032(7) 0.019(6) 0.049(8) 0.001(6) 0.012(6) 0.011(5)
C207 0.060(9) 0.037(7) 0.033(7) -0.001(6) 0.016(7) 0.000(7)
C301 0.048(10) 0.036(8) 0.025(8) -0.016(6) -0.006(7) -0.005(7)
C302 0.044(9) 0.023(7) 0.058(10) -0.005(7) -0.008(8) 0.008(6)
C303 0.035(9) 0.078(12) 0.030(9) 0.024(8) -0.018(7) -0.023(8)
C304 0.047(9) 0.062(10) 0.059(10) -0.007(7) 0.028(8) -0.014(8)
C305 0.017(7) 0.033(7) 0.043(8) -0.009(6) -0.001(6) 0.010(5)
C306 0.016(7) 0.057(9) 0.052(9) -0.004(7) 0.004(7) -0.015(7)
C307 0.042(9) 0.100(12) 0.042(8) 0.011(8) 0.010(7) -0.009(8)
C401 0.053(9) 0.037(8) 0.045(8) -0.006(6) 0.024(8) -0.011(7)
C402 0.058(10) 0.069(10) 0.044(9) 0.012(7) 0.016(8) -0.022(8)
C403 0.077(12) 0.118(15) 0.043(9) -0.018(10) 0.025(10) -0.073(12)
C404 0.090(13) 0.093(13) 0.063(11) -0.067(10) 0.058(11) -0.059(11)
C405 0.054(10) 0.040(8) 0.095(12) -0.025(8) 0.044(9) -0.013(7)
C406 0.054(9) 0.024(7) 0.038(8) -0.007(6) 0.016(7) -0.019(6)
C407 0.046(9) 0.062(10) 0.057(9) 0.005(8) 0.008(8) -0.014(7)
C501 0.079(4) 0.077(4) 0.077(4) 0.015(3) 0.028(3) -0.005(3)
C502 0.080(4) 0.079(4) 0.085(4) 0.013(3) 0.032(3) -0.002(3)
C503 0.082(4) 0.076(4) 0.079(4) 0.011(3) 0.031(3) -0.001(3)
C504 0.076(4) 0.072(4) 0.073(4) 0.015(3) 0.030(3) 0.001(3)
C505 0.077(4) 0.073(4) 0.070(4) 0.018(3) 0.032(3) 0.001(3)
C506 0.082(4) 0.076(4) 0.072(4) 0.017(3) 0.030(3) -0.001(3)
C507 0.085(7) 0.056(6) 0.053(6) 0.019(5) 0.026(5) -0.005(5)

loop_
_atom_type_symbol
_atom_type_description
_atom_type_scat_dispersion_real
_atom_type_scat_dispersion_imag
_atom_type_scat_source
C C 0.0033 0.0016 'International Tables Vol C Tables 4.2.6.8 and 6.1.1.4'
H H 0.0000 0.0000 'International Tables Vol C Tables 4.2.6.8 and 6.1.1.4'
N N 0.0061 0.0033 'International Tables Vol C Tables 4.2.6.8 and 6.1.1.4'
O O 0.0106 0.0060 'International Tables Vol C Tables 4.2.6.8 and 6.1.1.4'
F F 0.0171 0.0103 'International Tables Vol C Tables 4.2.6.8 and 6.1.1.4'
Sb Sb -0.5866 1.5461 'International Tables Vol C Tables 4.2.6.8 and 6.1.1.4'
U U -9.6767 9.6646 'International Tables Vol C Tables 4.2.6.8 and 6.1.1.4'

loop_
_geom_angle_atom_site_label_1
_geom_angle_atom_site_label_2
_geom_angle_atom_site_label_3
_geom_angle
O4 U1 O2 149.7(3)
O4 U1 O3 87.6(2)
O2 U1 O3 86.0(2)
O4 U1 O1 85.4(2)
O2 U1 O1 79.7(2)
O3 U1 O1 137.9(2)
O4 U1 N1 85.1(2)
O2 U1 N1 117.2(2)
O3 U1 N1 141.7(2)
O1 U1 N1 78.9(2)
O4 U1 N3 72.8(3)
O2 U1 N3 132.5(2)
O3 U1 N3 72.8(2)
O1 U1 N3 142.3(2)
N1 U1 N3 69.1(2)
O4 U1 N2 137.9(3)
O2 U1 N2 72.0(2)
O3 U1 N2 92.6(2)
O1 U1 N2 119.4(2)
N1 U1 N2 69.1(2)
N3 U1 N2 67.3(2)
C9 O1 U1 123.8(5)
C22 O2 U1 145.8(6)
C35 O3 U1 140.2(5)
C1 N1 C6 111.4(7)
C1 N1 C7 106.5(7)
C6 N1 C7 110.4(6)
C1 N1 U1 113.7(5)
C6 N1 U1 104.5(5)
C7 N1 U1 110.3(5)
C20 N2 C2 111.1(7)
C20 N2 C3 107.3(6)
C2 N2 C3 110.7(7)
C20 N2 U1 112.7(5)
C2 N2 U1 101.0(5)
C3 N2 U1 114.0(5)
C33 N3 C5 107.5(7)
C33 N3 C4 108.8(7)
C5 N3 C4 109.9(7)
C33 N3 U1 110.7(6)
C5 N3 U1 112.6(5)
C4 N3 U1 107.2(5)
N1 C1 C2 113.2(8)
N1 C1 H1A 108.9
C2 C1 H1A 108.9
N1 C1 H1B 108.9
C2 C1 H1B 108.9
H1A C1 H1B 107.8
N2 C2 C1 112.4(7)
N2 C2 H2A 109.1
C1 C2 H2A 109.1
N2 C2 H2B 109.1
C1 C2 H2B 109.1
H2A C2 H2B 107.9
C4 C3 N2 112.1(7)
C4 C3 H3A 109.2
N2 C3 H3A 109.2
C4 C3 H3B 109.2
N2 C3 H3B 109.2
H3A C3 H3B 107.9
C3 C4 N3 112.1(7)
C3 C4 H4A 109.2
N3 C4 H4A 109.2
C3 C4 H4B 109.2
N3 C4 H4B 109.2
H4A C4 H4B 107.9
N3 C5 C6 112.9(8)
N3 C5 H5A 109.0
C6 C5 H5A 109.0
N3 C5 H5B 109.0
C6 C5 H5B 109.0
H5A C5 H5B 107.8
N1 C6 C5 112.6(7)
N1 C6 H6A 109.1
C5 C6 H6A 109.1
N1 C6 H6B 109.1
C5 C6 H6B 109.1
H6A C6 H6B 107.8
C8 C7 N1 116.7(7)
C8 C7 H7A 108.1
N1 C7 H7A 108.1
C8 C7 H7B 108.1
N1 C7 H7B 108.1
H7A C7 H7B 107.3
C13 C8 C9 120.0(9)
C13 C8 C7 120.4(8)
C9 C8 C7 119.2(8)
C10 C9 C8 121.2(8)
C10 C9 O1 122.1(8)
C8 C9 O1 116.7(8)
C9 C10 C11 117.1(9)
C9 C10 C14 121.4(7)
C11 C10 C14 121.2(8)
C12 C11 C10 123.9(9)
C12 C11 H11 118.0
C10 C11 H11 118.0
C11 C12 C13 116.9(8)
C11 C12 C19 122.1(9)
C13 C12 C19 120.9(8)
C8 C13 C12 120.7(9)
C8 C13 H13 119.7
C12 C13 H13 119.7
C10 C14 C15 117.5(8)
C10 C14 H14A 107.9
C15 C14 H14A 107.9
C10 C14 H14B 107.9
C15 C14 H14B 107.9
H14A C14 H14B 107.2
C17 C15 C18 108.7(8)
C17 C15 C16 108.3(8)
C18 C15 C16 109.8(8)
C17 C15 C14 107.9(8)
C18 C15 C14 110.2(7)
C16 C15 C14 111.7(8)
C15 C16 H16A 109.5
C15 C16 H16B 109.5
H16A C16 H16B 109.5
C15 C16 H16C 109.5
H16A C16 H16C 109.5
H16B C16 H16C 109.5
C15 C17 H17A 109.5
C15 C17 H17B 109.5
H17A C17 H17B 109.5
C15 C17 H17C 109.5
H17A C17 H17C 109.5
H17B C17 H17C 109.5
C15 C18 H18A 109.5
C15 C18 H18B 109.5
H18A C18 H18B 109.5
C15 C18 H18C 109.5
H18A C18 H18C 109.5
H18B C18 H18C 109.5
C12 C19 H19A 109.5
C12 C19 H19B 109.5
H19A C19 H19B 109.5
C12 C19 H19C 109.5
H19A C19 H19C 109.5
H19B C19 H19C 109.5
C21 C20 N2 114.3(7)
C21 C20 H20A 108.7
N2 C20 H20A 108.7
C21 C20 H20B 108.7
N2 C20 H20B 108.7
H20A C20 H20B 107.6
C22 C21 C26 118.5(9)
C22 C21 C20 121.0(9)
C26 C21 C20 120.5(9)
C21 C22 O2 116.5(9)
C21 C22 C23 123.3(9)
O2 C22 C23 120.2(9)
C24 C23 C22 117.3(9)
C24 C23 C27 120.0(9)
C22 C23 C27 122.6(9)
C23 C24 C25 120.8(9)
C23 C24 H24 119.6
C25 C24 H24 119.6
C26 C25 C24 119.7(9)
C26 C25 C32 120.3(9)
C24 C25 C32 120.0(9)
C25 C26 C21 120.3(9)
C25 C26 H26 119.9
C21 C26 H26 119.9
C23 C27 C28 114.7(7)
C23 C27 H27A 108.6
C28 C27 H27A 108.6
C23 C27 H27B 108.6
C28 C27 H27B 108.6
H27A C27 H27B 107.6
C29 C28 C30 109.1(7)
C29 C28 C31 109.9(8)
C30 C28 C31 108.3(8)
C29 C28 C27 110.0(8)
C30 C28 C27 111.3(8)
C31 C28 C27 108.0(7)
C28 C29 H29A 109.5
C28 C29 H29B 109.5
H29A C29 H29B 109.5
C28 C29 H29C 109.5
H29A C29 H29C 109.5
H29B C29 H29C 109.5
C28 C30 H30A 109.5
C28 C30 H30B 109.5
H30A C30 H30B 109.5
C28 C30 H30C 109.5
H30A C30 H30C 109.5
H30B C30 H30C 109.5
C28 C31 H31A 109.5
C28 C31 H31B 109.5
H31A C31 H31B 109.5
C28 C31 H31C 109.5
H31A C31 H31C 109.5
H31B C31 H31C 109.5
C25 C32 H32A 109.5
C25 C32 H32B 109.5
H32A C32 H32B 109.5
C25 C32 H32C 109.5
H32A C32 H32C 109.5
H32B C32 H32C 109.5
N3 C33 C34 119.1(7)
N3 C33 H33A 107.5
C34 C33 H33A 107.5
N3 C33 H33B 107.5
C34 C33 H33B 107.5
H33A C33 H33B 107.0
C39 C34 C35 117.5(9)
C39 C34 C33 118.2(9)
C35 C34 C33 123.9(8)
O3 C35 C34 120.5(8)
O3 C35 C36 118.3(8)
C34 C35 C36 121.2(9)
C37 C36 C35 117.6(9)
C37 C36 C40 120.2(9)
C35 C36 C40 122.1(8)
C38 C37 C36 122.6(9)
C38 C37 H37 118.7
C36 C37 H37 118.7
C39 C38 C37 116.9(9)
C39 C38 C45 122.4(9)
C37 C38 C45 120.6(9)
C38 C39 C34 124.2(10)
C38 C39 H39 117.9
C34 C39 H39 117.9
C36 C40 C41 117.3(8)
C36 C40 H40A 108.0
C41 C40 H40A 108.0
C36 C40 H40B 108.0
C41 C40 H40B 108.0
H40A C40 H40B 107.2
C42 C41 C40 111.4(7)
C42 C41 C43 110.5(8)
C40 C41 C43 108.0(8)
C42 C41 C44 108.8(8)
C40 C41 C44 111.0(8)
C43 C41 C44 107.0(7)
C41 C42 H42A 109.5
C41 C42 H42B 109.5
H42A C42 H42B 109.5
C41 C42 H42C 109.5
H42A C42 H42C 109.5
H42B C42 H42C 109.5
C41 C43 H43A 109.5
C41 C43 H43B 109.5
H43A C43 H43B 109.5
C41 C43 H43C 109.5
H43A C43 H43C 109.5
H43B C43 H43C 109.5
C41 C44 H44A 109.5
C41 C44 H44B 109.5
H44A C44 H44B 109.5
C41 C44 H44C 109.5
H44A C44 H44C 109.5
H44B C44 H44C 109.5
C38 C45 H45A 109.5
C38 C45 H45B 109.5
H45A C45 H45B 109.5
C38 C45 H45C 109.5
H45A C45 H45C 109.5
H45B C45 H45C 109.5
O8 U2 O6 147.8(3)
O8 U2 O5 88.4(2)
O6 U2 O5 84.7(2)
O8 U2 O7 85.1(2)
O6 U2 O7 80.7(2)
O5 U2 O7 140.9(2)
O8 U2 N6 85.0(3)
O6 U2 N6 119.6(2)
O5 U2 N6 139.9(2)
O7 U2 N6 77.8(2)
O8 U2 N4 74.2(2)
O6 U2 N4 132.0(2)
O5 U2 N4 71.9(2)
O7 U2 N4 141.3(2)
N6 U2 N4 68.2(2)
O8 U2 N5 139.1(3)
O6 U2 N5 72.8(2)
O5 U2 N5 93.0(2)
O7 U2 N5 116.5(2)
N6 U2 N5 68.1(2)
N4 U2 N5 67.5(2)
C54 O5 U2 144.0(6)
C67 O6 U2 142.8(6)
C80 O7 U2 120.5(5)
C46 N4 C51 111.8(7)
C46 N4 C52 108.6(7)
C51 N4 C52 106.4(7)
C46 N4 U2 106.7(5)
C51 N4 U2 112.0(5)
C52 N4 U2 111.3(5)
C48 N5 C65 110.9(7)
C48 N5 C47 109.5(7)
C65 N5 C47 107.1(6)
C48 N5 U2 103.4(5)
C65 N5 U2 111.8(5)
C47 N5 U2 114.3(5)
C50 N6 C78 110.9(7)
C50 N6 C49 111.3(7)
C78 N6 C49 106.1(6)
C50 N6 U2 105.4(5)
C78 N6 U2 109.5(5)
C49 N6 U2 113.7(5)
N4 C46 C47 112.1(7)
N4 C46 H46A 109.2
C47 C46 H46A 109.2
N4 C46 H46B 109.2
C47 C46 H46B 109.2
H46A C46 H46B 107.9
N5 C47 C46 111.4(7)
N5 C47 H47A 109.3
C46 C47 H47A 109.3
N5 C47 H47B 109.3
C46 C47 H47B 109.3
H47A C47 H47B 108.0
N5 C48 C49 112.0(8)
N5 C48 H48A 109.2
C49 C48 H48A 109.2
N5 C48 H48B 109.2
C49 C48 H48B 109.2
H48A C48 H48B 107.9
C48 C49 N6 111.9(8)
C48 C49 H49A 109.2
N6 C49 H49A 109.2
C48 C49 H49B 109.2
N6 C49 H49B 109.2
H49A C49 H49B 107.9
N6 C50 C51 112.4(7)
N6 C50 H50A 109.1
C51 C50 H50A 109.1
N6 C50 H50B 109.1
C51 C50 H50B 109.1
H50A C50 H50B 107.9
N4 C51 C50 115.1(7)
N4 C51 H51A 108.5
C50 C51 H51A 108.5
N4 C51 H51B 108.5
C50 C51 H51B 108.5
H51A C51 H51B 107.5
N4 C52 C53 115.8(8)
N4 C52 H52A 108.3
C53 C52 H52A 108.3
N4 C52 H52B 108.3
C53 C52 H52B 108.3
H52A C52 H52B 107.4
C58 C53 C54 118.2(10)
C58 C53 C52 116.7(8)
C54 C53 C52 124.8(9)
O5 C54 C53 119.3(9)
O5 C54 C55 118.9(9)
C53 C54 C55 121.7(9)
C56 C55 C54 117.0(9)
C56 C55 C59 120.5(9)
C54 C55 C59 122.5(9)
C55 C56 C57 123.1(10)
C55 C56 H56 118.4
C57 C56 H56 118.4
C58 C57 C56 118.1(9)
C58 C57 C64 120.2(10)
C56 C57 C64 121.7(9)
C57 C58 C53 121.9(10)
C57 C58 H58 119.1
C53 C58 H58 119.1
C55 C59 C60 116.4(7)
C55 C59 H59A 108.2
C60 C59 H59A 108.2
C55 C59 H59B 108.2
C60 C59 H59B 108.2
H59A C59 H59B 107.3
C61 C60 C62 110.6(8)
C61 C60 C63 109.3(8)
C62 C60 C63 109.1(8)
C61 C60 C59 111.6(8)
C62 C60 C59 106.4(7)
C63 C60 C59 109.8(8)
C60 C61 H61A 109.5
C60 C61 H61B 109.5
H61A C61 H61B 109.5
C60 C61 H61C 109.5
H61A C61 H61C 109.5
H61B C61 H61C 109.5
C60 C62 H62A 109.5
C60 C62 H62B 109.5
H62A C62 H62B 109.5
C60 C62 H62C 109.5
H62A C62 H62C 109.5
H62B C62 H62C 109.5
C60 C63 H63A 109.5
C60 C63 H63B 109.5
H63A C63 H63B 109.5
C60 C63 H63C 109.5
H63A C63 H63C 109.5
H63B C63 H63C 109.5
C57 C64 H64A 109.5
C57 C64 H64B 109.5
H64A C64 H64B 109.5
C57 C64 H64C 109.5
H64A C64 H64C 109.5
H64B C64 H64C 109.5
C66 C65 N5 114.3(7)
C66 C65 H65A 108.7
N5 C65 H65A 108.7
C66 C65 H65B 108.7
N5 C65 H65B 108.7
H65A C65 H65B 107.6
C71 C66 C67 118.4(8)
C71 C66 C65 121.7(8)
C67 C66 C65 119.9(8)
O6 C67 C68 122.2(8)
O6 C67 C66 115.1(8)
C68 C67 C66 122.7(9)
C69 C68 C67 115.6(8)
C69 C68 C72 123.8(8)
C67 C68 C72 120.5(8)
C68 C69 C70 124.8(9)
C68 C69 H69 117.6
C70 C69 H69 117.6
C69 C70 C71 116.9(9)
C69 C70 C77 123.6(9)
C71 C70 C77 119.5(8)
C66 C71 C70 121.5(8)
C66 C71 H71 119.2
C70 C71 H71 119.2
C68 C72 C73 113.8(7)
C68 C72 H72A 108.8
C73 C72 H72A 108.8
C68 C72 H72B 108.8
C73 C72 H72B 108.8
H72A C72 H72B 107.7
C74 C73 C75 109.6(10)
C74 C73 C76 106.9(9)
C75 C73 C76 107.4(9)
C74 C73 C72 112.6(9)
C75 C73 C72 111.0(8)
C76 C73 C72 109.2(8)
C73 C74 H74A 109.5
C73 C74 H74B 109.5
H74A C74 H74B 109.5
C73 C74 H74C 109.5
H74A C74 H74C 109.5
H74B C74 H74C 109.5
C73 C75 H75A 109.5
C73 C75 H75B 109.5
H75A C75 H75B 109.5
C73 C75 H75C 109.5
H75A C75 H75C 109.5
H75B C75 H75C 109.5
C73 C76 H76A 109.5
C73 C76 H76B 109.5
H76A C76 H76B 109.5
C73 C76 H76C 109.5
H76A C76 H76C 109.5
H76B C76 H76C 109.5
C70 C77 H77A 109.5
C70 C77 H77B 109.5
H77A C77 H77B 109.5
C70 C77 H77C 109.5
H77A C77 H77C 109.5
H77B C77 H77C 109.5
N6 C78 C79 117.3(7)
N6 C78 H78A 108.0
C79 C78 H78A 108.0
N6 C78 H78B 108.0
C79 C78 H78B 108.0
H78A C78 H78B 107.2
C84 C79 C80 119.2(8)
C84 C79 C78 123.5(9)
C80 C79 C78 116.9(8)
O7 C80 C79 118.3(8)
O7 C80 C81 119.5(9)
C79 C80 C81 122.2(8)
C82 C81 C80 114.5(8)
C82 C81 C85 122.9(8)
C80 C81 C85 122.5(8)
C83 C82 C81 125.1(8)
C83 C82 H82 117.4
C81 C82 H82 117.4
C82 C83 C84 117.3(8)
C82 C83 C90 122.3(8)
C84 C83 C90 120.4(8)
C79 C84 C83 121.4(9)
C79 C84 H84 119.3
C83 C84 H84 119.3
C81 C85 C86 119.5(8)
C81 C85 H85A 107.4
C86 C85 H85A 107.4
C81 C85 H85B 107.4
C86 C85 H85B 107.4
H85A C85 H85B 107.0
C89 C86 C88 110.1(8)
C89 C86 C87 108.3(9)
C88 C86 C87 108.2(8)
C89 C86 C85 112.3(8)
C88 C86 C85 107.8(9)
C87 C86 C85 110.1(7)
C86 C87 H87A 109.5
C86 C87 H87B 109.5
H87A C87 H87B 109.5
C86 C87 H87C 109.5
H87A C87 H87C 109.5
H87B C87 H87C 109.5
C86 C88 H88A 109.5
C86 C88 H88B 109.5
H88A C88 H88B 109.5
C86 C88 H88C 109.5
H88A C88 H88C 109.5
H88B C88 H88C 109.5
C86 C89 H89A 109.5
C86 C89 H89B 109.5
H89A C89 H89B 109.5
C86 C89 H89C 109.5
H89A C89 H89C 109.5
H89B C89 H89C 109.5
C83 C90 H90A 109.5
C83 C90 H90B 109.5
H90A C90 H90B 109.5
C83 C90 H90C 109.5
H90A C90 H90C 109.5
H90B C90 H90C 109.5
F14 Sb1 F11 90.8(4)
F14 Sb1 F16 90.0(3)
F11 Sb1 F16 90.7(3)
F14 Sb1 F13 90.6(4)
F11 Sb1 F13 178.5(4)
F16 Sb1 F13 89.0(3)
F14 Sb1 F12 179.4(4)
F11 Sb1 F12 89.7(3)
F16 Sb1 F12 90.1(3)
F13 Sb1 F12 88.9(3)
F14 Sb1 F15 89.9(3)
F11 Sb1 F15 89.1(3)
F16 Sb1 F15 179.8(3)
F13 Sb1 F15 91.2(3)
F12 Sb1 F15 90.0(3)
F26 Sb2 F24 95.9(5)
F26 Sb2 F22 89.2(5)
F24 Sb2 F22 173.3(5)
F26 Sb2 F23 91.5(4)
F24 Sb2 F23 92.4(4)
F22 Sb2 F23 91.7(3)
F26 Sb2 F25 175.5(5)
F24 Sb2 F25 88.5(5)
F22 Sb2 F25 86.3(4)
F23 Sb2 F25 89.7(4)
F26 Sb2 F21 90.3(4)
F24 Sb2 F21 88.5(4)
F22 Sb2 F21 87.2(3)
F23 Sb2 F21 177.9(3)
F25 Sb2 F21 88.4(4)
C102 C101 C106 120.0(10)
C102 C101 H101 120.0
C106 C101 H101 120.0
C101 C102 C103 121.8(11)
C101 C102 H102 119.1
C103 C102 H102 119.1
C104 C103 C102 118.6(11)
C104 C103 H103 120.7
C102 C103 H103 120.7
C103 C104 C105 119.6(10)
C103 C104 H104 120.2
C105 C104 H104 120.2
C106 C105 C104 122.2(10)
C106 C105 H105 118.9
C104 C105 H105 118.9
C105 C106 C101 117.8(10)
C105 C106 C107 123.2(11)
C101 C106 C107 118.9(10)
C106 C107 H10A 109.5
C106 C107 H10B 109.5
H10A C107 H10B 109.5
C106 C107 H10C 109.5
H10A C107 H10C 109.5
H10B C107 H10C 109.5
C206 C201 C202 120.1(11)
C206 C201 H201 119.9
C202 C201 H201 119.9
C203 C202 C201 121.0(12)
C203 C202 H202 119.5
C201 C202 H202 119.5
C204 C203 C202 118.4(12)
C204 C203 H203 120.8
C202 C203 H203 120.8
C203 C204 C205 122.8(11)
C203 C204 H204 118.6
C205 C204 H204 118.6
C204 C205 C206 118.4(11)
C204 C205 H205 120.8
C206 C205 H205 120.8
C201 C206 C205 119.2(11)
C201 C206 C207 120.6(10)
C205 C206 C207 120.0(10)
C206 C207 H20C 109.5
C206 C207 H20D 109.5
H20C C207 H20D 109.5
C206 C207 H20E 109.5
H20C C207 H20E 109.5
H20D C207 H20E 109.5
C302 C301 C306 120.2(13)
C302 C301 H301 119.9
C306 C301 H301 119.9
C301 C302 C303 121.5(12)
C301 C302 H302 119.2
C303 C302 H302 119.2
C304 C303 C302 117.3(12)
C304 C303 H303 121.4
C302 C303 H303 121.4
C305 C304 C303 122.1(13)
C305 C304 H304 119.0
C303 C304 H304 119.0
C304 C305 C306 120.3(11)
C304 C305 H305 119.9
C306 C305 H305 119.9
C301 C306 C305 118.5(12)
C301 C306 C307 121.6(13)
C305 C306 C307 119.8(12)
C306 C307 H30D 109.5
C306 C307 H30E 109.5
H30D C307 H30E 109.5
C306 C307 H30F 109.5
H30D C307 H30F 109.5
H30E C307 H30F 109.5
C402 C401 C406 123.1(12)
C402 C401 H401 118.4
C406 C401 H401 118.4
C401 C402 C403 117.1(14)
C401 C402 H402 121.4
C403 C402 H402 121.4
C404 C403 C402 120.8(14)
C404 C403 H403 119.6
C402 C403 H403 119.6
C403 C404 C405 121.2(13)
C403 C404 H404 119.4
C405 C404 H404 119.4
C404 C405 C406 120.6(14)
C404 C405 H405 119.7
C406 C405 H405 119.7
C401 C406 C405 117.1(12)
C401 C406 C407 119.9(11)
C405 C406 C407 123.0(13)
C406 C407 H40C 109.5
C406 C407 H40D 109.5
H40C C407 H40D 109.5
C406 C407 H40E 109.5
H40C C407 H40E 109.5
H40D C407 H40E 109.5
C502 C501 C506 113.5(13)
C502 C501 H501 123.2
C506 C501 H501 123.2
C501 C502 C503 126.9(14)
C501 C502 H502 116.6
C503 C502 H502 116.6
C504 C503 C502 117.5(14)
C504 C503 H503 121.2
C502 C503 H503 121.2
C503 C504 C505 116.6(13)
C503 C504 H504 121.7
C505 C504 H504 121.7
C506 C505 C504 124.2(14)
C506 C505 H505 117.9
C504 C505 H505 117.9
C505 C506 C507 126.2(14)
C505 C506 C501 120.5(14)
C507 C506 C501 113.0(13)
C506 C507 H50C 109.5
C506 C507 H50D 109.5
H50C C507 H50D 109.5
C506 C507 H50E 109.5
H50C C507 H50E 109.5
H50D C507 H50E 109.5

loop_
_geom_bond_atom_site_label_1
_geom_bond_atom_site_label_2
_geom_bond_distance
U1 O4 1.791(6)
U1 O2 2.044(6)
U1 O3 2.088(6)
U1 O1 2.131(6)
U1 N1 2.568(7)
U1 N3 2.615(8)
U1 N2 2.655(8)
O1 C9 1.389(9)
O2 C22 1.383(10)
O3 C35 1.371(10)
N1 C1 1.488(12)
N1 C6 1.497(11)
N1 C7 1.538(10)
N2 C20 1.505(10)
N2 C2 1.508(11)
N2 C3 1.517(11)
N3 C33 1.482(11)
N3 C5 1.499(11)
N3 C4 1.512(11)
C1 C2 1.523(11)
C1 H1A 0.9900
C1 H1B 0.9900
C2 H2A 0.9900
C2 H2B 0.9900
C3 C4 1.496(12)
C3 H3A 0.9900
C3 H3B 0.9900
C4 H4A 0.9900
C4 H4B 0.9900
C5 C6 1.539(11)
C5 H5A 0.9900
C5 H5B 0.9900
C6 H6A 0.9900
C6 H6B 0.9900
C7 C8 1.528(13)
C7 H7A 0.9900
C7 H7B 0.9900
C8 C13 1.375(11)
C8 C9 1.388(12)
C9 C10 1.378(12)
C10 C11 1.391(11)
C10 C14 1.532(12)
C11 C12 1.374(12)
C11 H11 0.9500
C12 C13 1.409(12)
C12 C19 1.499(11)
C13 H13 0.9500
C14 C15 1.554(12)
C14 H14A 0.9900
C14 H14B 0.9900
C15 C17 1.527(13)
C15 C18 1.537(12)
C15 C16 1.542(12)
C16 H16A 0.9800
C16 H16B 0.9800
C16 H16C 0.9800
C17 H17A 0.9800
C17 H17B 0.9800
C17 H17C 0.9800
C18 H18A 0.9800
C18 H18B 0.9800
C18 H18C 0.9800
C19 H19A 0.9800
C19 H19B 0.9800
C19 H19C 0.9800
C20 C21 1.502(12)
C20 H20A 0.9900
C20 H20B 0.9900
C21 C22 1.364(13)
C21 C26 1.406(12)
C22 C23 1.400(13)
C23 C24 1.393(12)
C23 C27 1.491(12)
C24 C25 1.402(13)
C24 H24 0.9500
C25 C26 1.388(13)
C25 C32 1.510(13)
C26 H26 0.9500
C27 C28 1.556(12)
C27 H27A 0.9900
C27 H27B 0.9900
C28 C29 1.529(12)
C28 C30 1.530(12)
C28 C31 1.542(13)
C29 H29A 0.9800
C29 H29B 0.9800
C29 H29C 0.9800
C30 H30A 0.9800
C30 H30B 0.9800
C30 H30C 0.9800
C31 H31A 0.9800
C31 H31B 0.9800
C31 H31C 0.9800
C32 H32A 0.9800
C32 H32B 0.9800
C32 H32C 0.9800
C33 C34 1.531(13)
C33 H33A 0.9900
C33 H33B 0.9900
C34 C39 1.386(12)
C34 C35 1.394(13)
C35 C36 1.410(12)
C36 C37 1.398(11)
C36 C40 1.525(12)
C37 C38 1.389(13)
C37 H37 0.9500
C38 C39 1.371(12)
C38 C45 1.508(12)
C39 H39 0.9500
C40 C41 1.539(12)
C40 H40A 0.9900
C40 H40B 0.9900
C41 C42 1.504(13)
C41 C43 1.545(13)
C41 C44 1.564(12)
C42 H42A 0.9800
C42 H42B 0.9800
C42 H42C 0.9800
C43 H43A 0.9800
C43 H43B 0.9800
C43 H43C 0.9800
C44 H44A 0.9800
C44 H44B 0.9800
C44 H44C 0.9800
C45 H45A 0.9800
C45 H45B 0.9800
C45 H45C 0.9800
U2 O8 1.800(6)
U2 O6 2.062(6)
U2 O5 2.083(6)
U2 O7 2.157(6)
U2 N6 2.606(8)
U2 N4 2.626(8)
U2 N5 2.644(7)
O5 C54 1.374(10)
O6 C67 1.386(10)
O7 C80 1.373(10)
N4 C46 1.485(10)
N4 C51 1.491(12)
N4 C52 1.503(11)
N5 C48 1.496(11)
N5 C65 1.505(11)
N5 C47 1.521(10)
N6 C50 1.464(11)
N6 C78 1.482(10)
N6 C49 1.526(10)
C46 C47 1.536(12)
C46 H46A 0.9900
C46 H46B 0.9900
C47 H47A 0.9900
C47 H47B 0.9900
C48 C49 1.516(12)
C48 H48A 0.9900
C48 H48B 0.9900
C49 H49A 0.9900
C49 H49B 0.9900
C50 C51 1.536(11)
C50 H50A 0.9900
C50 H50B 0.9900
C51 H51A 0.9900
C51 H51B 0.9900
C52 C53 1.529(13)
C52 H52A 0.9900
C52 H52B 0.9900
C53 C58 1.396(12)
C53 C54 1.404(13)
C54 C55 1.414(13)
C55 C56 1.388(12)
C55 C59 1.503(12)
C56 C57 1.393(13)
C56 H56 0.9500
C57 C58 1.389(13)
C57 C64 1.488(12)
C58 H58 0.9500
C59 C60 1.574(12)
C59 H59A 0.9900
C59 H59B 0.9900
C60 C61 1.515(13)
C60 C62 1.534(13)
C60 C63 1.544(12)
C61 H61A 0.9800
C61 H61B 0.9800
C61 H61C 0.9800
C62 H62A 0.9800
C62 H62B 0.9800
C62 H62C 0.9800
C63 H63A 0.9800
C63 H63B 0.9800
C63 H63C 0.9800
C64 H64A 0.9800
C64 H64B 0.9800
C64 H64C 0.9800
C65 C66 1.479(12)
C65 H65A 0.9900
C65 H65B 0.9900
C66 C71 1.398(12)
C66 C67 1.408(12)
C67 C68 1.398(12)
C68 C69 1.393(12)
C68 C72 1.484(11)
C69 C70 1.398(12)
C69 H69 0.9500
C70 C71 1.400(12)
C70 C77 1.483(12)
C71 H71 0.9500
C72 C73 1.560(13)
C72 H72A 0.9900
C72 H72B 0.9900
C73 C74 1.506(14)
C73 C75 1.509(13)
C73 C76 1.521(12)
C74 H74A 0.9800
C74 H74B 0.9800
C74 H74C 0.9800
C75 H75A 0.9800
C75 H75B 0.9800
C75 H75C 0.9800
C76 H76A 0.9800
C76 H76B 0.9800
C76 H76C 0.9800
C77 H77A 0.9800
C77 H77B 0.9800
C77 H77C 0.9800
C78 C79 1.511(11)
C78 H78A 0.9900
C78 H78B 0.9900
C79 C84 1.372(11)
C79 C80 1.397(12)
C80 C81 1.415(11)
C81 C82 1.401(12)
C81 C85 1.500(13)
C82 C83 1.373(12)
C82 H82 0.9500
C83 C84 1.400(11)
C83 C90 1.520(11)
C84 H84 0.9500
C85 C86 1.554(13)
C85 H85A 0.9900
C85 H85B 0.9900
C86 C89 1.527(13)
C86 C88 1.539(13)
C86 C87 1.540(12)
C87 H87A 0.9800
C87 H87B 0.9800
C87 H87C 0.9800
C88 H88A 0.9800
C88 H88B 0.9800
C88 H88C 0.9800
C89 H89A 0.9800
C89 H89B 0.9800
C89 H89C 0.9800
C90 H90A 0.9800
C90 H90B 0.9800
C90 H90C 0.9800
Sb1 F14 1.858(6)
Sb1 F11 1.859(6)
Sb1 F16 1.863(5)
Sb1 F13 1.867(6)
Sb1 F12 1.875(6)
Sb1 F15 1.891(6)
Sb2 F26 1.793(9)
Sb2 F24 1.823(8)
Sb2 F22 1.839(8)
Sb2 F23 1.868(7)
Sb2 F25 1.872(9)
Sb2 F21 1.873(7)
C101 C102 1.361(13)
C101 C106 1.410(13)
C101 H101 0.9500
C102 C103 1.380(12)
C102 H102 0.9500
C103 C104 1.379(13)
C103 H103 0.9500
C104 C105 1.387(12)
C104 H104 0.9500
C105 C106 1.357(13)
C105 H105 0.9500
C106 C107 1.491(13)
C107 H10A 0.9800
C107 H10B 0.9800
C107 H10C 0.9800
C201 C206 1.380(14)
C201 C202 1.389(14)
C201 H201 0.9500
C202 C203 1.373(16)
C202 H202 0.9500
C203 C204 1.357(17)
C203 H203 0.9500
C204 C205 1.390(15)
C204 H204 0.9500
C205 C206 1.400(13)
C205 H205 0.9500
C206 C207 1.496(13)
C207 H20C 0.9800
C207 H20D 0.9800
C207 H20E 0.9800
C301 C302 1.336(16)
C301 C306 1.397(14)
C301 H301 0.9500
C302 C303 1.417(16)
C302 H302 0.9500
C303 C304 1.376(16)
C303 H303 0.9500
C304 C305 1.342(15)
C304 H304 0.9500
C305 C306 1.400(15)
C305 H305 0.9500
C306 C307 1.474(15)
C307 H30D 0.9800
C307 H30E 0.9800
C307 H30F 0.9800
C401 C402 1.369(16)
C401 C406 1.373(16)
C401 H401 0.9500
C402 C403 1.400(18)
C402 H402 0.9500
C403 C404 1.33(2)
C403 H403 0.9500
C404 C405 1.369(19)
C404 H404 0.9500
C405 C406 1.382(15)
C405 H405 0.9500
C406 C407 1.511(15)
C407 H40C 0.9800
C407 H40D 0.9800
C407 H40E 0.9800
C501 C502 1.332(14)
C501 C506 1.442(15)
C501 H501 0.9500
C502 C503 1.403(14)
C502 H502 0.9500
C503 C504 1.364(15)
C503 H503 0.9500
C504 C505 1.405(14)
C504 H504 0.9500
C505 C506 1.313(14)
C505 H505 0.9500
C506 C507 1.430(14)
C507 H50C 0.9800
C507 H50D 0.9800
C507 H50E 0.9800

loop_
_geom_torsion_atom_site_label_1
_geom_torsion_atom_site_label_2
_geom_torsion_atom_site_label_3
_geom_torsion_atom_site_label_4
_geom_torsion
O4 U1 O1 C9 26.4(7)
O2 U1 O1 C9 180.0(7)
O3 U1 O1 C9 107.8(7)
N1 U1 O1 C9 -59.4(7)
N3 U1 O1 C9 -27.4(8)
N2 U1 O1 C9 -117.6(7)
O4 U1 O2 C22 153.0(9)
O3 U1 O2 C22 -128.6(10)
O1 U1 O2 C22 91.2(10)
N1 U1 O2 C22 19.5(10)
N3 U1 O2 C22 -66.3(10)
N2 U1 O2 C22 -34.5(9)
O4 U1 O3 C35 -24.5(9)
O2 U1 O3 C35 -174.9(9)
O1 U1 O3 C35 -105.0(9)
N1 U1 O3 C35 54.5(10)
N3 U1 O3 C35 48.1(9)
N2 U1 O3 C35 113.4(9)
O4 U1 N1 C1 158.7(6)
O2 U1 N1 C1 -42.9(6)
O3 U1 N1 C1 78.8(7)
O1 U1 N1 C1 -115.1(6)
N3 U1 N1 C1 85.3(6)
N2 U1 N1 C1 12.5(6)
O4 U1 N1 C6 36.9(5)
O2 U1 N1 C6 -164.6(5)
O3 U1 N1 C6 -42.9(7)
O1 U1 N1 C6 123.2(5)
N3 U1 N1 C6 -36.4(5)
N2 U1 N1 C6 -109.2(5)
O4 U1 N1 C7 -81.7(5)
O2 U1 N1 C7 76.8(6)
O3 U1 N1 C7 -161.6(5)
O1 U1 N1 C7 4.6(5)
N3 U1 N1 C7 -155.1(6)
N2 U1 N1 C7 132.2(6)
O4 U1 N2 C20 149.3(5)
O2 U1 N2 C20 -25.0(5)
O3 U1 N2 C20 59.9(5)
O1 U1 N2 C20 -91.5(5)
N1 U1 N2 C20 -154.7(6)
N3 U1 N2 C20 130.0(6)
O4 U1 N2 C2 -92.1(6)
O2 U1 N2 C2 93.5(5)
O3 U1 N2 C2 178.5(5)
O1 U1 N2 C2 27.1(6)
N1 U1 N2 C2 -36.1(5)
N3 U1 N2 C2 -111.4(5)
O4 U1 N2 C3 26.6(7)
O2 U1 N2 C3 -147.7(6)
O3 U1 N2 C3 -62.7(5)
O1 U1 N2 C3 145.8(5)
N1 U1 N2 C3 82.6(5)
N3 U1 N2 C3 7.4(5)
O4 U1 N3 C33 42.5(5)
O2 U1 N3 C33 -117.9(5)
O3 U1 N3 C33 -50.4(5)
O1 U1 N3 C33 100.0(6)
N1 U1 N3 C33 133.8(6)
N2 U1 N3 C33 -150.9(6)
O4 U1 N3 C5 -77.9(6)
O2 U1 N3 C5 121.7(6)
O3 U1 N3 C5 -170.8(6)
O1 U1 N3 C5 -20.4(8)
N1 U1 N3 C5 13.4(5)
N2 U1 N3 C5 88.8(6)
O4 U1 N3 C4 161.1(6)
O2 U1 N3 C4 0.7(7)
O3 U1 N3 C4 68.2(5)
O1 U1 N3 C4 -141.5(5)
N1 U1 N3 C4 -107.6(6)
N2 U1 N3 C4 -32.3(5)
C6 N1 C1 C2 132.1(8)
C7 N1 C1 C2 -107.4(8)
U1 N1 C1 C2 14.3(9)
C20 N2 C2 C1 -179.9(8)
C3 N2 C2 C1 -60.7(10)
U1 N2 C2 C1 60.4(8)
N1 C1 C2 N2 -54.2(11)
C20 N2 C3 C4 -106.0(8)
C2 N2 C3 C4 132.6(7)
U1 N2 C3 C4 19.5(8)
N2 C3 C4 N3 -53.0(9)
C33 N3 C4 C3 178.0(8)
C5 N3 C4 C3 -64.5(9)
U1 N3 C4 C3 58.2(8)
C33 N3 C5 C6 -110.2(8)
C4 N3 C5 C6 131.5(8)
U1 N3 C5 C6 12.0(9)
C1 N1 C6 C5 -63.6(9)
C7 N1 C6 C5 178.2(7)
U1 N1 C6 C5 59.6(8)
N3 C5 C6 N1 -49.9(10)
C1 N1 C7 C8 169.9(8)
C6 N1 C7 C8 -69.0(9)
U1 N1 C7 C8 46.0(9)
N1 C7 C8 C13 118.6(9)
N1 C7 C8 C9 -68.7(11)
C13 C8 C9 C10 2.7(14)
C7 C8 C9 C10 -170.0(8)
C13 C8 C9 O1 -174.9(8)
C7 C8 C9 O1 12.4(12)
U1 O1 C9 C10 -116.2(8)
U1 O1 C9 C8 61.4(10)
C8 C9 C10 C11 0.4(13)
O1 C9 C10 C11 177.9(8)
C8 C9 C10 C14 174.5(8)
O1 C9 C10 C14 -8.1(13)
C9 C10 C11 C12 -4.0(14)
C14 C10 C11 C12 -178.0(9)
C10 C11 C12 C13 4.1(15)
C10 C11 C12 C19 -179.3(9)
C9 C8 C13 C12 -2.5(14)
C7 C8 C13 C12 170.1(9)
C11 C12 C13 C8 -0.7(14)
C19 C12 C13 C8 -177.4(9)
C9 C10 C14 C15 102.8(10)
C11 C10 C14 C15 -83.4(10)
C10 C14 C15 C17 -177.4(8)
C10 C14 C15 C18 64.0(10)
C10 C14 C15 C16 -58.4(10)
C2 N2 C20 C21 -49.9(10)
C3 N2 C20 C21 -171.1(8)
U1 N2 C20 C21 62.6(9)
N2 C20 C21 C22 -54.0(12)
N2 C20 C21 C26 125.4(9)
C26 C21 C22 O2 -178.6(7)
C20 C21 C22 O2 0.8(12)
C26 C21 C22 C23 -1.7(13)
C20 C21 C22 C23 177.8(8)
U1 O2 C22 C21 53.3(13)
U1 O2 C22 C23 -123.7(10)
C21 C22 C23 C24 1.8(13)
O2 C22 C23 C24 178.7(7)
C21 C22 C23 C27 -177.6(8)
O2 C22 C23 C27 -0.8(13)
C22 C23 C24 C25 0.2(12)
C27 C23 C24 C25 179.7(8)
C23 C24 C25 C26 -2.3(13)
C23 C24 C25 C32 177.3(8)
C24 C25 C26 C21 2.4(13)
C32 C25 C26 C21 -177.2(8)
C22 C21 C26 C25 -0.5(13)
C20 C21 C26 C25 -179.9(8)
C24 C23 C27 C28 88.3(10)
C22 C23 C27 C28 -92.3(10)
C23 C27 C28 C29 65.9(10)
C23 C27 C28 C30 -55.3(10)
C23 C27 C28 C31 -174.1(8)
C5 N3 C33 C34 -179.0(8)
C4 N3 C33 C34 -60.0(11)
U1 N3 C33 C34 57.6(9)
N3 C33 C34 C39 154.8(9)
N3 C33 C34 C35 -33.2(14)
U1 O3 C35 C34 -35.8(14)
U1 O3 C35 C36 144.9(7)
C39 C34 C35 O3 -177.9(8)
C33 C34 C35 O3 10.1(14)
C39 C34 C35 C36 1.3(14)
C33 C34 C35 C36 -170.7(9)
O3 C35 C36 C37 178.9(7)
C34 C35 C36 C37 -0.4(13)
O3 C35 C36 C40 -1.8(13)
C34 C35 C36 C40 179.0(8)
C35 C36 C37 C38 -1.4(13)
C40 C36 C37 C38 179.2(8)
C36 C37 C38 C39 2.2(13)
C36 C37 C38 C45 178.9(8)
C37 C38 C39 C34 -1.2(14)
C45 C38 C39 C34 -177.9(9)
C35 C34 C39 C38 -0.5(14)
C33 C34 C39 C38 172.0(9)
C37 C36 C40 C41 -87.2(11)
C35 C36 C40 C41 93.5(10)
C36 C40 C41 C42 -62.3(11)
C36 C40 C41 C43 176.1(8)
C36 C40 C41 C44 59.1(11)
O8 U2 O5 C54 31.2(9)
O6 U2 O5 C54 179.7(9)
O7 U2 O5 C54 111.5(9)
N6 U2 O5 C54 -49.1(10)
N4 U2 O5 C54 -42.8(9)
N5 U2 O5 C54 -107.9(9)
O8 U2 O6 C67 -147.1(8)
O5 U2 O6 C67 134.4(8)
O7 U2 O6 C67 -82.0(8)
N6 U2 O6 C67 -11.7(9)
N4 U2 O6 C67 74.7(9)
N5 U2 O6 C67 39.6(8)
O8 U2 O7 C80 -25.8(6)
O6 U2 O7 C80 -176.8(7)
O5 U2 O7 C80 -107.3(7)
N6 U2 O7 C80 60.1(6)
N4 U2 O7 C80 31.3(8)
N5 U2 O7 C80 117.8(6)
O8 U2 N4 C46 -161.2(6)
O6 U2 N4 C46 -2.8(7)
O5 U2 N4 C46 -67.6(5)
O7 U2 N4 C46 138.4(5)
N6 U2 N4 C46 108.0(6)
N5 U2 N4 C46 33.7(5)
O8 U2 N4 C51 76.1(6)
O6 U2 N4 C51 -125.5(5)
O5 U2 N4 C51 169.7(6)
O7 U2 N4 C51 15.7(7)
N6 U2 N4 C51 -14.7(5)
N5 U2 N4 C51 -89.1(6)
O8 U2 N4 C52 -42.8(6)
O6 U2 N4 C52 115.5(6)
O5 U2 N4 C52 50.7(6)
O7 U2 N4 C52 -103.2(6)
N6 U2 N4 C52 -133.7(6)
N5 U2 N4 C52 152.0(6)
O8 U2 N5 C48 88.7(6)
O6 U2 N5 C48 -96.8(5)
O5 U2 N5 C48 179.8(5)
O7 U2 N5 C48 -26.8(6)
N6 U2 N5 C48 36.2(5)
N4 U2 N5 C48 110.8(6)
O8 U2 N5 C65 -152.1(5)
O6 U2 N5 C65 22.5(5)
O5 U2 N5 C65 -60.9(5)
O7 U2 N5 C65 92.5(6)
N6 U2 N5 C65 155.5(6)
N4 U2 N5 C65 -129.9(6)
O8 U2 N5 C47 -30.2(7)
O6 U2 N5 C47 144.3(6)
O5 U2 N5 C47 60.9(6)
O7 U2 N5 C47 -145.7(5)
N6 U2 N5 C47 -82.7(6)
N4 U2 N5 C47 -8.1(5)
O8 U2 N6 C50 -38.0(5)
O6 U2 N6 C50 164.1(5)
O5 U2 N6 C50 43.6(6)
O7 U2 N6 C50 -124.0(5)
N4 U2 N6 C50 37.1(5)
N5 U2 N6 C50 110.6(5)
O8 U2 N6 C78 81.4(5)
O6 U2 N6 C78 -76.6(5)
O5 U2 N6 C78 162.9(5)
O7 U2 N6 C78 -4.7(5)
N4 U2 N6 C78 156.4(6)
N5 U2 N6 C78 -130.0(6)
O8 U2 N6 C49 -160.1(6)
O6 U2 N6 C49 41.9(6)
O5 U2 N6 C49 -78.6(6)
O7 U2 N6 C49 113.8(5)
N4 U2 N6 C49 -85.1(5)
N5 U2 N6 C49 -11.5(5)
C51 N4 C46 C47 63.8(10)
C52 N4 C46 C47 -179.1(8)
U2 N4 C46 C47 -59.1(8)
C48 N5 C47 C46 -133.5(7)
C65 N5 C47 C46 106.2(8)
U2 N5 C47 C46 -18.2(8)
N4 C46 C47 N5 53.1(10)
C65 N5 C48 C49 178.4(7)
C47 N5 C48 C49 60.5(9)
U2 N5 C48 C49 -61.7(7)
N5 C48 C49 N6 54.3(9)
C50 N6 C49 C48 -134.3(8)
C78 N6 C49 C48 105.0(8)
U2 N6 C49 C48 -15.5(9)
C78 N6 C50 C51 -176.4(7)
C49 N6 C50 C51 65.8(9)
U2 N6 C50 C51 -57.9(8)
C46 N4 C51 C50 -128.9(8)
C52 N4 C51 C50 112.6(8)
U2 N4 C51 C50 -9.2(9)
N6 C50 C51 N4 47.2(10)
C46 N4 C52 C53 55.8(10)
C51 N4 C52 C53 176.4(7)
U2 N4 C52 C53 -61.3(8)
N4 C52 C53 C58 -148.9(8)
N4 C52 C53 C54 36.9(12)
U2 O5 C54 C53 28.4(13)
U2 O5 C54 C55 -154.9(7)
C58 C53 C54 O5 177.0(7)
C52 C53 C54 O5 -8.9(13)
C58 C53 C54 C55 0.4(13)
C52 C53 C54 C55 174.5(8)
O5 C54 C55 C56 -177.3(7)
C53 C54 C55 C56 -0.7(12)
O5 C54 C55 C59 3.2(12)
C53 C54 C55 C59 179.8(8)
C54 C55 C56 C57 0.9(12)
C59 C55 C56 C57 -179.7(8)
C55 C56 C57 C58 -0.6(13)
C55 C56 C57 C64 179.2(8)
C56 C57 C58 C53 0.2(13)
C64 C57 C58 C53 -179.6(8)
C54 C53 C58 C57 -0.1(13)
C52 C53 C58 C57 -174.7(8)
C56 C55 C59 C60 87.0(11)
C54 C55 C59 C60 -93.5(10)
C55 C59 C60 C61 62.3(11)
C55 C59 C60 C62 -176.9(8)
C55 C59 C60 C63 -59.0(11)
C48 N5 C65 C66 50.2(10)
C47 N5 C65 C66 169.5(8)
U2 N5 C65 C66 -64.6(9)
N5 C65 C66 C71 -120.6(9)
N5 C65 C66 C67 59.3(12)
U2 O6 C67 C68 123.4(9)
U2 O6 C67 C66 -57.0(12)
C71 C66 C67 O6 177.1(8)
C65 C66 C67 O6 -2.7(13)
C71 C66 C67 C68 -3.3(15)
C65 C66 C67 C68 176.9(9)
O6 C67 C68 C69 -176.1(8)
C66 C67 C68 C69 4.3(14)
O6 C67 C68 C72 5.5(14)
C66 C67 C68 C72 -174.1(9)
C67 C68 C69 C70 -2.8(14)
C72 C68 C69 C70 175.5(9)
C68 C69 C70 C71 0.3(14)
C68 C69 C70 C77 -179.5(9)
C67 C66 C71 C70 0.5(14)
C65 C66 C71 C70 -179.6(9)
C69 C70 C71 C66 0.9(14)
C77 C70 C71 C66 -179.3(9)
C69 C68 C72 C73 -79.8(11)
C67 C68 C72 C73 98.4(10)
C68 C72 C73 C74 74.0(11)
C68 C72 C73 C75 -49.3(11)
C68 C72 C73 C76 -167.5(8)
C50 N6 C78 C79 66.9(11)
C49 N6 C78 C79 -172.1(8)
U2 N6 C78 C79 -49.0(9)
N6 C78 C79 C84 -116.2(10)
N6 C78 C79 C80 71.1(11)
U2 O7 C80 C79 -64.3(10)
U2 O7 C80 C81 118.2(8)
C84 C79 C80 O7 177.4(8)
C78 C79 C80 O7 -9.6(12)
C84 C79 C80 C81 -5.1(14)
C78 C79 C80 C81 167.9(8)
O7 C80 C81 C82 -177.4(8)
C79 C80 C81 C82 5.1(13)
O7 C80 C81 C85 6.6(13)
C79 C80 C81 C85 -170.9(9)
C80 C81 C82 C83 -1.1(14)
C85 C81 C82 C83 174.9(9)
C81 C82 C83 C84 -2.9(15)
C81 C82 C83 C90 178.1(9)
C80 C79 C84 C83 0.8(14)
C78 C79 C84 C83 -171.7(9)
C82 C83 C84 C79 3.0(14)
C90 C83 C84 C79 -177.9(9)
C82 C81 C85 C86 83.5(11)
C80 C81 C85 C86 -100.8(10)
C81 C85 C86 C89 -51.1(11)
C81 C85 C86 C88 -172.6(7)
C81 C85 C86 C87 69.6(11)
C106 C101 C102 C103 0.4(18)
C101 C102 C103 C104 -0.5(17)
C102 C103 C104 C105 1.3(16)
C103 C104 C105 C106 -2.2(16)
C104 C105 C106 C101 2.1(16)
C104 C105 C106 C107 -175.5(11)
C102 C101 C106 C105 -1.1(17)
C102 C101 C106 C107 176.6(10)
C206 C201 C202 C203 -2.6(18)
C201 C202 C203 C204 0.4(18)
C202 C203 C204 C205 1.1(18)
C203 C204 C205 C206 -0.4(17)
C202 C201 C206 C205 3.3(16)
C202 C201 C206 C207 178.9(10)
C204 C205 C206 C201 -1.8(15)
C204 C205 C206 C207 -177.5(10)
C306 C301 C302 C303 0(2)
C301 C302 C303 C304 -1.6(19)
C302 C303 C304 C305 1(2)
C303 C304 C305 C306 2(2)
C302 C301 C306 C305 3(2)
C302 C301 C306 C307 -179.4(11)
C304 C305 C306 C301 -3.4(18)
C304 C305 C306 C307 178.6(12)
C406 C401 C402 C403 -0.3(18)
C401 C402 C403 C404 0(2)
C402 C403 C404 C405 0(2)
C403 C404 C405 C406 1(2)
C402 C401 C406 C405 1.2(17)
C402 C401 C406 C407 -179.3(10)
C404 C405 C406 C401 -1.6(17)
C404 C405 C406 C407 178.9(12)
C506 C501 C502 C503 -4(2)
C501 C502 C503 C504 -4(2)
C502 C503 C504 C505 7(2)
C503 C504 C505 C506 -2(2)
C504 C505 C506 C507 -179.3(13)
C504 C505 C506 C501 -7(2)
C502 C501 C506 C505 9(2)
C502 C501 C506 C507 -177.6(12)
